data_4349074
loop_
_publ_author_name
'Zheng, Xiu-Ying'
'Peng, Jun-Bo'
'Kong, Xiang-Jian'
'Long, La-Sheng'
'Zheng, Lan-Sun'

_publ_section_title
;
 Mixed-anion templated cage-like lanthanide clusters: Gd27 and Dy27
;
_journal_issue 2
_journal_name_full 'Inorganic Chemistry Frontiers'
_journal_page_first 320
_journal_paper_doi 10.1039/C5QI00249D
_journal_volume 3
_journal_year 2016
_chemical_formula_sum 'C68 H310 Cl13 Dy27 O247'
_chemical_formula_weight 9929.51
_space_group_IT_number 2
_space_group_name_Hall '-P 1'
_space_group_name_H-M_alt 'P -1'
_symmetry_cell_setting triclinic
_symmetry_space_group_name_H-M 'P -1'
_atom_sites_solution_hydrogens geom
_atom_sites_solution_primary direct
_atom_sites_solution_secondary difmap
_audit_creation_method SHELXL-97
_audit_update_record
;
2015-11-06 deposited with the CCDC.
2015-12-14 downloaded from the CCDC.
;
_cell_angle_alpha 77.671(2)
_cell_angle_beta 74.878(2)
_cell_angle_gamma 69.207(2)
_cell_formula_units_Z 2
_cell_length_a 19.0141(5)
_cell_length_b 20.0313(5)
_cell_length_c 32.3892(9)
_cell_measurement_reflns_used 15158
_cell_measurement_temperature 123(2)
_cell_measurement_theta_max 29.0477
_cell_measurement_theta_min 2.7047
_cell_volume 11033.1(5)
_computing_cell_refinement 'CrysAlisPro, Oxford Diffraction Ltd.'
_computing_data_collection 'CrysAlisPro, Oxford Diffraction Ltd.'
_computing_data_reduction 'CrysAlisPro, Oxford Diffraction Ltd.'
_computing_structure_refinement 'SHELXL-97 (Sheldrick, 1997)'
_computing_structure_solution 'SHELXS-97 (Sheldrick, 1990)'
_diffrn_ambient_temperature 123(2)
_diffrn_measured_fraction_theta_full 0.999
_diffrn_measured_fraction_theta_max 0.999
_diffrn_measurement_device_type 'Xcalibur, Sapphire3, Gemini ultra'
_diffrn_radiation_monochromator graphite
_diffrn_radiation_source 'Enhance (Mo) X-ray Source'
_diffrn_radiation_type MoK\a
_diffrn_radiation_wavelength 0.71073
_diffrn_reflns_av_R_equivalents 0.0972
_diffrn_reflns_av_sigmaI/netI 0.1675
_diffrn_reflns_limit_h_max 22
_diffrn_reflns_limit_h_min -22
_diffrn_reflns_limit_k_max 23
_diffrn_reflns_limit_k_min -22
_diffrn_reflns_limit_l_max 33
_diffrn_reflns_limit_l_min -38
_diffrn_reflns_number 87377
_diffrn_reflns_theta_full 25.00
_diffrn_reflns_theta_max 25.00
_diffrn_reflns_theta_min 2.71
_exptl_absorpt_coefficient_mu 9.329
_exptl_absorpt_correction_T_max 0.2570
_exptl_absorpt_correction_T_min 0.1953
_exptl_absorpt_correction_type multi-scan
_exptl_absorpt_process_details 'CrysAlisPro, Oxford Diffraction Ltd'
_exptl_crystal_colour colorless
_exptl_crystal_density_diffrn 2.989
_exptl_crystal_density_method 'not measured'
_exptl_crystal_description block
_exptl_crystal_F_000 9394
_exptl_crystal_size_max 0.26
_exptl_crystal_size_mid 0.20
_exptl_crystal_size_min 0.20
_platon_squeeze_details
;
;
_refine_diff_density_max 3.968
_refine_diff_density_min -1.840
_refine_diff_density_rms 0.386
_refine_ls_extinction_method none
_refine_ls_goodness_of_fit_ref 0.954
_refine_ls_hydrogen_treatment constro
_refine_ls_matrix_type full
_refine_ls_number_parameters 2359
_refine_ls_number_reflns 38832
_refine_ls_number_restraints 702
_refine_ls_restrained_S_all 0.950
_refine_ls_R_factor_all 0.1333
_refine_ls_R_factor_gt 0.0732
_refine_ls_shift/su_max 0.167
_refine_ls_shift/su_mean 0.002
_refine_ls_structure_factor_coef Fsqd
_refine_ls_weighting_details 'calc w=1/[\s^2^(Fo^2^)+(0.0867P)^2^+0.0000P] where P=(Fo^2^+2Fc^2^)/3'
_refine_ls_weighting_scheme calc
_refine_ls_wR_factor_gt 0.1658
_refine_ls_wR_factor_ref 0.1943
_reflns_number_gt 22477
_reflns_number_total 38832
_reflns_threshold_expression >2sigma(I)
_cod_data_source_file c5qi00249d2.cif
_cod_data_source_block Dy27
_cod_original_sg_symbol_H-M P-1
_cod_database_code 4349074
_platon_dy27_details
;
Because of disorder, 5 ClO4- and 50 water molecules were omited per 
formula unit. This valueis calculated based upon elemental analysis data,
and TGA data.
;

loop_
_symmetry_equiv_pos_as_xyz
'x, y, z'
'-x, -y, -z'

loop_
_atom_site_label
_atom_site_type_symbol
_atom_site_fract_x
_atom_site_fract_y
_atom_site_fract_z
_atom_site_U_iso_or_equiv
_atom_site_adp_type
_atom_site_occupancy
_atom_site_symmetry_multiplicity
_atom_site_calc_flag
_atom_site_refinement_flags
GD1 Dy 0.90498(4) 0.02668(3) 0.65580(2) 0.01730(17) Uani 1 1 d .
GD2 Dy 0.72450(4) 0.02038(3) 0.87649(2) 0.01932(18) Uani 1 1 d .
GD3 Dy 0.68124(4) -0.07422(3) 0.79987(2) 0.02145(18) Uani 1 1 d .
GD4 Dy 0.72625(4) 0.36817(3) 0.87269(2) 0.01958(18) Uani 1 1 d .
GD5 Dy 0.97593(4) 0.08822(3) 0.73700(2) 0.01846(17) Uani 1 1 d .
GD6 Dy 0.88531(4) -0.05850(3) 0.77546(2) 0.01804(18) Uani 1 1 d .
GD7 Dy 0.76754(4) 0.16699(3) 0.91812(2) 0.01979(18) Uani 1 1 d .
GD8 Dy 0.90474(4) 0.22618(3) 0.82384(2) 0.01873(17) Uani 1 1 d .
GD9 Dy 0.42754(4) 0.28882(4) 0.87242(2) 0.02422(19) Uani 1 1 d .
GD10 Dy 0.56693(4) 0.14131(4) 0.94135(2) 0.02206(19) Uani 1 1 d .
GD11 Dy 0.66592(4) 0.52715(3) 0.79206(2) 0.02300(19) Uani 1 1 d .
GD12 Dy 0.54546(4) 0.06618(4) 0.72889(2) 0.02365(19) Uani 1 1 d .
GD13 Dy 0.90224(4) 0.29574(4) 0.70118(2) 0.02265(19) Uani 1 1 d .
GD14 Dy 0.53519(4) 0.08895(4) 0.85013(2) 0.02327(19) Uani 1 1 d .
GD15 Dy 0.87560(4) 0.27537(4) 0.93818(2) 0.02488(19) Uani 1 1 d .
GD16 Dy 0.59752(4) 0.42742(4) 0.64698(2) 0.02334(19) Uani 1 1 d .
GD17 Dy 0.81282(4) 0.36951(4) 0.59494(2) 0.02229(19) Uani 1 1 d .
GD18 Dy 0.84752(4) 0.17715(4) 0.56611(2) 0.02200(19) Uani 1 1 d .
GD19 Dy 0.50981(4) 0.44165(3) 0.85326(2) 0.02160(18) Uani 1 1 d .
GD20 Dy 0.45982(4) 0.39163(4) 0.75912(2) 0.0256(2) Uani 1 1 d .
GD21 Dy 0.69245(4) 0.08891(4) 0.62865(2) 0.02171(18) Uani 1 1 d .
GD22 Dy 0.75116(4) 0.48628(3) 0.67161(2) 0.02331(19) Uani 1 1 d .
GD23 Dy 0.53221(4) 0.25424(4) 0.67106(2) 0.0257(2) Uani 1 1 d .
GD24 Dy 1.07404(4) -0.10201(4) 0.70223(3) 0.0301(2) Uani 1 1 d .
GD25 Dy 0.68092(5) 0.55957(4) 0.56518(3) 0.0340(2) Uani 1 1 d .
GD26 Dy 0.29822(4) 0.47249(4) 0.85100(3) 0.0394(2) Uani 1 1 d .
GD27 Dy 0.48326(4) 0.11850(5) 0.62488(3) 0.0432(2) Uani 1 1 d .
C1 C 0.8780(9) 0.1996(8) 0.6598(5) 0.034(3) Uani 1 1 d U
C2 C 0.7009(7) 0.2624(7) 0.6123(4) 0.013(3) Uani 1 1 d U
C3 C 0.5144(8) 0.2091(8) 0.7814(5) 0.029(3) Uani 1 1 d U
C4 C 0.5883(8) 0.2814(8) 0.9030(5) 0.027(3) Uani 1 1 d U
C5 C 0.7808(7) 0.3673(7) 0.7655(5) 0.018(4) Uani 1 1 d .
C6 C 0.5967(7) 0.4710(7) 0.7459(5) 0.017(3) Uani 1 1 d U
C7 C 0.8326(6) 0.0926(6) 0.8242(4) 0.0027(8) Uani 1 1 d U
C8 C 0.7455(6) -0.0076(6) 0.7176(4) 0.0055(8) Uani 1 1 d U
C9 C 0.3718(16) -0.0485(11) 0.8324(7) 0.1333(8) Uani 1 1 d DU
H9B H 0.3292 -0.0672 0.8359 0.200 Uiso 1 1 calc R
H9C H 0.4189 -0.0888 0.8351 0.200 Uiso 1 1 calc R
H9D H 0.3788 -0.0201 0.8039 0.200 Uiso 1 1 calc R
C10 C 0.9060(18) 0.4310(19) 0.4308(12) 0.169(4) Uani 1 1 d U
H10B H 0.9206 0.4219 0.4006 0.253 Uiso 1 1 calc R
H10C H 0.9310 0.3877 0.4489 0.253 Uiso 1 1 calc R
H10D H 0.9221 0.4712 0.4331 0.253 Uiso 1 1 calc R
C11 C 0.3540(10) -0.0014(11) 0.8668(8) 0.182(4) Uani 1 1 d DU
H11B H 0.3421 -0.0310 0.8947 0.219 Uiso 1 1 calc R
H11C H 0.3055 0.0376 0.8631 0.219 Uiso 1 1 calc R
C12 C 0.3540(9) 0.6086(12) 0.6667(10) 0.136(9) Uani 1 1 d DU
H12B H 0.3305 0.6405 0.6895 0.163 Uiso 1 1 calc R
H12C H 0.3746 0.6364 0.6401 0.163 Uiso 1 1 calc R
C13 C 0.3403(7) 0.3456(11) 0.7106(7) 0.065(3) Uani 1 1 d DU
C14 C 1.0813(12) -0.2472(10) 0.6060(8) 0.119(4) Uani 1 1 d DU
H14B H 1.0956 -0.2850 0.5876 0.179 Uiso 1 1 calc R
H14C H 1.0537 -0.2621 0.6346 0.179 Uiso 1 1 calc R
H14D H 1.1277 -0.2394 0.6089 0.179 Uiso 1 1 calc R
C15 C 1.0559(16) 0.2637(16) 0.4860(9) 0.125(4) Uani 1 1 d U
H15B H 1.1064 0.2334 0.4726 0.187 Uiso 1 1 calc R
H15C H 1.0528 0.3145 0.4778 0.187 Uiso 1 1 calc R
H15D H 1.0158 0.2551 0.4760 0.187 Uiso 1 1 calc R
C16 C 0.4531(12) 0.7514(13) 0.8361(9) 0.103(8) Uani 1 1 d U
H16B H 0.4103 0.7957 0.8418 0.155 Uiso 1 1 calc R
H16C H 0.4796 0.7563 0.8059 0.155 Uiso 1 1 calc R
H16D H 0.4893 0.7431 0.8549 0.155 Uiso 1 1 calc R
C17 C 0.3678(14) 0.4619(15) 0.5733(9) 0.117(4) Uani 1 1 d U
H17B H 0.3352 0.4831 0.5519 0.175 Uiso 1 1 calc R
H17C H 0.3696 0.5002 0.5871 0.175 Uiso 1 1 calc R
H17D H 0.3467 0.4283 0.5953 0.175 Uiso 1 1 calc R
C18 C 1.0825(13) -0.3454(13) 0.7488(9) 0.097(4) Uani 1 1 d U
H18B H 1.0884 -0.3968 0.7567 0.145 Uiso 1 1 calc R
H18C H 1.1221 -0.3348 0.7581 0.145 Uiso 1 1 calc R
H18D H 1.0882 -0.3329 0.7174 0.145 Uiso 1 1 calc R
C19 C 0.4258(11) -0.0845(11) 0.7084(12) 0.152(4) Uani 1 1 d DU
C20 C 1.0289(9) -0.1766(8) 0.5853(5) 0.044(5) Uani 1 1 d D
H20B H 0.9773 -0.1796 0.5873 0.053 Uiso 1 1 calc R
H20C H 1.0518 -0.1640 0.5548 0.053 Uiso 1 1 calc R
C21 C 0.4088(11) 0.0352(12) 0.8725(8) 0.093(4) Uani 1 1 d DU
C22 C 1.1162(16) 0.0403(16) 0.8862(10) 0.131(4) Uani 1 1 d U
H22B H 1.1565 0.0033 0.8997 0.196 Uiso 1 1 calc R
H22C H 1.0660 0.0432 0.9050 0.196 Uiso 1 1 calc R
H22D H 1.1248 0.0870 0.8817 0.196 Uiso 1 1 calc R
C23 C 0.8281(11) 0.6157(11) 0.8589(8) 0.095(7) Uani 1 1 d .
H23B H 0.8649 0.6150 0.8754 0.143 Uiso 1 1 calc R
H23C H 0.7785 0.6517 0.8682 0.143 Uiso 1 1 calc R
H23D H 0.8475 0.6282 0.8281 0.143 Uiso 1 1 calc R
C24 C 0.8243(14) 0.4490(16) 0.4447(9) 0.120(8) Uani 1 1 d U
H24B H 0.8073 0.4124 0.4375 0.144 Uiso 1 1 calc R
H24C H 0.7995 0.4962 0.4289 0.144 Uiso 1 1 calc R
C25 C 0.2447(12) 0.3021(16) 1.0218(7) 0.104(11) Uani 1 1 d .
H25B H 0.2008 0.3106 1.0461 0.155 Uiso 1 1 calc R
H25C H 0.2869 0.3125 1.0283 0.155 Uiso 1 1 calc R
H25D H 0.2615 0.2517 1.0169 0.155 Uiso 1 1 calc R
C27 C 1.0456(13) 0.2472(14) 0.5300(8) 0.091(4) Uani 1 1 d U
H27B H 1.0830 0.2604 0.5402 0.110 Uiso 1 1 calc R
H27C H 1.0556 0.1946 0.5379 0.110 Uiso 1 1 calc R
C28 C 0.9581(11) 0.5626(11) 0.7084(9) 0.094(9) Uani 1 1 d .
H28B H 0.9850 0.5787 0.7243 0.141 Uiso 1 1 calc R
H28C H 0.9477 0.5975 0.6827 0.141 Uiso 1 1 calc R
H28D H 0.9901 0.5154 0.6996 0.141 Uiso 1 1 calc R
C30 C 0.4215(10) 0.5404(10) 0.6816(7) 0.057(6) Uani 1 1 d .
C31 C 0.6172(14) -0.2576(12) 0.8908(12) 0.152(16) Uani 1 1 d .
H31B H 0.5917 -0.2896 0.8864 0.228 Uiso 1 1 calc R
H31C H 0.6431 -0.2793 0.9151 0.228 Uiso 1 1 calc R
H31D H 0.6551 -0.2503 0.8646 0.228 Uiso 1 1 calc R
C32 C 0.9558(11) -0.0519(11) 0.9801(7) 0.069(3) Uani 1 1 d U
H32B H 0.9987 -0.0910 0.9902 0.103 Uiso 1 1 calc R
H32C H 0.9098 -0.0456 1.0032 0.103 Uiso 1 1 calc R
H32D H 0.9690 -0.0071 0.9723 0.103 Uiso 1 1 calc R
C33 C 0.2218(14) 0.3497(15) 0.9826(9) 0.103(4) Uani 1 1 d U
H33A H 0.2063 0.4007 0.9872 0.123 Uiso 1 1 calc R
H33B H 0.1773 0.3412 0.9769 0.123 Uiso 1 1 calc R
C34 C 0.8857(11) 0.5569(11) 0.7359(7) 0.065(3) Uani 1 1 d U
H34A H 0.8555 0.6041 0.7461 0.078 Uiso 1 1 calc R
H34B H 0.8971 0.5213 0.7616 0.078 Uiso 1 1 calc R
C35 C 0.2877(12) 0.3352(12) 0.9444(8) 0.072(3) Uani 1 1 d U
C36 C 1.1114(9) 0.0476(9) 0.4864(6) 0.043(5) Uani 1 1 d .
H36A H 1.1622 0.0142 0.4761 0.064 Uiso 1 1 calc R
H36B H 1.1160 0.0947 0.4865 0.064 Uiso 1 1 calc R
H36C H 1.0770 0.0527 0.4673 0.064 Uiso 1 1 calc R
C37 C 1.1184(12) 0.0218(12) 0.8457(8) 0.078(3) Uani 1 1 d U
H37A H 1.1140 -0.0271 0.8502 0.093 Uiso 1 1 calc R
H37B H 1.1687 0.0205 0.8266 0.093 Uiso 1 1 calc R
C38 C 0.9614(9) 0.2883(9) 0.5528(6) 0.040(5) Uani 1 1 d .
C39 C 0.6377(9) 0.5554(9) 0.9701(6) 0.047(3) Uani 1 1 d U
H39A H 0.6169 0.5914 0.9902 0.070 Uiso 1 1 calc R
H39B H 0.5972 0.5370 0.9687 0.070 Uiso 1 1 calc R
H39C H 0.6570 0.5776 0.9414 0.070 Uiso 1 1 calc R
C40 C 1.0793(9) 0.0189(10) 0.5312(6) 0.053(6) Uani 1 1 d .
H40A H 1.0738 -0.0280 0.5303 0.064 Uiso 1 1 calc R
H40B H 1.1171 0.0098 0.5494 0.064 Uiso 1 1 calc R
C41 C 0.5941(11) -0.1341(8) 0.9016(6) 0.054(6) Uani 1 1 d .
C42 C 0.8183(11) 0.5435(10) 0.8664(7) 0.067(6) Uani 1 1 d .
H42A H 0.8694 0.5073 0.8591 0.080 Uiso 1 1 calc R
H42B H 0.7977 0.5321 0.8975 0.080 Uiso 1 1 calc R
C43 C 0.7674(9) 0.5364(8) 0.8417(5) 0.037(4) Uani 1 1 d .
C44 C 1.0066(10) 0.0642(9) 0.5517(6) 0.047(3) Uani 1 1 d U
C45 C 0.8356(8) 0.5344(8) 0.7140(5) 0.028(3) Uani 1 1 d U
C46 C 0.4466(11) 0.4228(12) 0.5518(7) 0.069(3) Uani 1 1 d U
H46A H 0.4690 0.4565 0.5300 0.083 Uiso 1 1 calc R
H46B H 0.4453 0.3848 0.5371 0.083 Uiso 1 1 calc R
C47 C 0.4677(11) -0.0307(10) 0.7063(10) 0.105(10) Uani 1 1 d D
C48 C 0.7814(14) 0.1413(11) 1.0579(7) 0.1103(8) Uani 1 1 d DU
H48A H 0.8333 0.1201 1.0647 0.132 Uiso 1 1 calc R
H48B H 0.7600 0.1012 1.0626 0.132 Uiso 1 1 calc R
C49 C 0.4246(10) 0.6924(9) 0.8447(7) 0.053(3) Uani 1 1 d U
H49A H 0.3891 0.7012 0.8251 0.063 Uiso 1 1 calc R
H49B H 0.3943 0.6908 0.8746 0.063 Uiso 1 1 calc R
C50 C 0.7978(11) 0.4530(9) 0.4935(6) 0.052(6) Uani 1 1 d .
C51 C 0.9873(9) -0.2214(8) 0.7658(5) 0.034(3) Uani 1 1 d U
C52 C 0.9419(9) -0.0686(8) 0.9447(5) 0.036(3) Uani 1 1 d U
H52A H 0.9277 -0.1134 0.9532 0.044 Uiso 1 1 calc R
H52B H 0.9899 -0.0784 0.9225 0.044 Uiso 1 1 calc R
C53 C 0.4850(8) 0.6194(8) 0.8396(5) 0.032(3) Uani 1 1 d U
C54 C 0.7414(7) 0.4301(8) 0.9581(5) 0.028(4) Uani 1 1 d .
C62 C 1.0253(15) -0.1199(11) 0.6147(7) 0.082(9) Uani 1 1 d .
C65 C 1.0021(10) -0.3005(9) 0.7711(6) 0.053(3) Uani 1 1 d U
H65A H 0.9630 -0.3092 0.7597 0.063 Uiso 1 1 calc R
H65B H 0.9947 -0.3186 0.8023 0.063 Uiso 1 1 calc R
C66 C 0.4966(10) 0.3879(9) 0.5875(6) 0.058(5) Uani 1 1 d .
C67 C 0.7044(11) 0.4923(9) 0.9863(6) 0.058(6) Uani 1 1 d .
H67A H 0.6849 0.4724 1.0160 0.069 Uiso 1 1 calc R
H67B H 0.7449 0.5117 0.9876 0.069 Uiso 1 1 calc R
C68 C 0.7905(8) 0.1678(8) 1.0135(5) 0.028(3) Uani 1 1 d U
C63 C 0.5626(11) -0.1914(10) 0.8994(7) 0.062(3) Uani 1 1 d U
H63A H 0.5277 -0.1990 0.9273 0.075 Uiso 1 1 calc R
H63B H 0.5315 -0.1738 0.8767 0.075 Uiso 1 1 calc R
C60 C 1.0550(10) 0.0740(8) 0.8233(6) 0.041(5) Uani 1 1 d .
C55 C 0.8758(7) -0.0074(7) 0.9242(5) 0.019(3) Uani 1 1 d U
O1 O 0.6996(5) 0.0801(4) 0.9385(3) 0.019(2) Uani 1 1 d .
H1A H 0.7112 0.0463 0.9652 0.022 Uiso 1 1 calc R
O2 O 0.7202(5) 0.3896(5) 0.6593(3) 0.024(3) Uani 1 1 d .
H2A H 0.7295 0.3476 0.6825 0.029 Uiso 1 1 calc R
O3 O 0.8605(5) 0.3246(5) 0.8673(3) 0.020(2) Uani 1 1 d U
H3A H 0.8856 0.3626 0.8547 0.024 Uiso 1 1 calc R
O4 O 0.9412(4) -0.0782(4) 0.7035(3) 0.017(2) Uani 1 1 d .
H4A H 0.9314 -0.1194 0.6959 0.021 Uiso 1 1 calc R
O5 O 0.8904(5) 0.1832(5) 0.8985(3) 0.018(2) Uani 1 1 d U
H5A H 0.9325 0.1380 0.9052 0.021 Uiso 1 1 calc R
O6 O 0.8759(5) 0.0548(5) 0.7266(3) 0.025(2) Uani 1 1 d U
H6A H 0.8246 0.0922 0.7334 0.030 Uiso 1 1 calc R
O7 O 0.5178(4) 0.3463(5) 0.8200(3) 0.018(2) Uani 1 1 d U
H7A H 0.5712 0.3123 0.8132 0.021 Uiso 1 1 calc R
O8 O 1.0176(5) 0.0221(5) 0.6761(3) 0.023(3) Uani 1 1 d .
H8A H 1.0532 0.0410 0.6518 0.028 Uiso 1 1 calc R
O9 O 0.7524(4) 0.2826(4) 0.9326(3) 0.017(2) Uani 1 1 d U
H9A H 0.7132 0.2959 0.9593 0.020 Uiso 1 1 calc R
O10 O 0.9996(5) -0.0357(4) 0.7601(3) 0.016(2) Uani 1 1 d U
H10A H 1.0248 -0.0517 0.7856 0.019 Uiso 1 1 calc R
O11 O 0.3683(6) 0.3676(5) 0.8193(3) 0.031(2) Uani 1 1 d U
H11A H 0.3333 0.3479 0.8109 0.037 Uiso 1 1 calc R
O12 O 0.5873(5) 0.0453(5) 0.6556(3) 0.030(3) Uani 1 1 d .
H12A H 0.6008 -0.0066 0.6524 0.036 Uiso 1 1 calc R
O13 O 0.6350(6) 0.5295(5) 0.6400(3) 0.038(3) Uani 1 1 d .
H13A H 0.5935 0.5704 0.6535 0.045 Uiso 1 1 calc R
O14 O 0.8279(5) 0.0692(5) 0.6016(3) 0.025(2) Uani 1 1 d U
H14A H 0.8473 0.0336 0.5805 0.030 Uiso 1 1 calc R
O15 O 0.5731(5) 0.1794(5) 0.6150(3) 0.026(3) Uani 1 1 d .
H15A H 0.5798 0.2076 0.5856 0.032 Uiso 1 1 calc R
O16 O 0.4034(6) 0.4101(5) 0.8857(3) 0.036(3) Uani 1 1 d .
H16A H 0.3891 0.4142 0.9172 0.043 Uiso 1 1 calc R
O17 O 0.9655(5) 0.2045(5) 0.7510(3) 0.022(3) Uani 1 1 d .
H17A H 1.0189 0.2065 0.7461 0.026 Uiso 1 1 calc R
O18 O 0.7802(5) -0.0794(5) 0.8329(3) 0.027(2) Uani 1 1 d U
H18A H 0.7975 -0.1268 0.8512 0.032 Uiso 1 1 calc R
O19 O 0.4155(5) 0.4808(5) 0.8067(3) 0.025(3) Uani 1 1 d .
H19A H 0.4108 0.5303 0.7908 0.030 Uiso 1 1 calc R
O20 O 0.5913(5) 0.0329(5) 0.9078(3) 0.029(2) Uani 1 1 d U
H20A H 0.5774 -0.0094 0.9260 0.035 Uiso 1 1 calc R
O21 O 0.6659(5) 0.0371(4) 0.8165(3) 0.017(2) Uani 1 1 d U
H21A H 0.6843 0.0694 0.7912 0.021 Uiso 1 1 calc R
O22 O 0.4640(5) 0.1634(5) 0.9050(3) 0.023(2) Uani 1 1 d U
H22A H 0.4198 0.1485 0.9238 0.027 Uiso 1 1 calc R
O23 O 0.6219(4) 0.4675(4) 0.8585(3) 0.0131(19) Uani 1 1 d U
H23A H 0.6070 0.4998 0.8811 0.016 Uiso 1 1 calc R
O24 O 0.5073(5) 0.3701(5) 0.6872(3) 0.023(2) Uani 1 1 d U
H24A H 0.4614 0.3981 0.6741 0.027 Uiso 1 1 calc R
O25 O 0.8699(5) 0.3907(5) 0.6484(3) 0.023(3) Uani 1 1 d .
H25A H 0.9135 0.4100 0.6344 0.028 Uiso 1 1 calc R
O26 O 0.6260(5) 0.1442(4) 0.6900(3) 0.017(2) Uani 1 1 d U
H26A H 0.6600 0.1488 0.7074 0.021 Uiso 1 1 calc R
O27 O 0.7731(5) 0.2546(5) 0.8523(3) 0.024(2) Uani 1 1 d U
H27A H 0.7445 0.2497 0.8318 0.028 Uiso 1 1 calc R
O28 O 0.6226(5) 0.1376(5) 0.8688(3) 0.033(2) Uani 1 1 d U
H28A H 0.6353 0.1804 0.8505 0.040 Uiso 1 1 calc R
O29 O 0.7856(6) 0.4953(5) 0.5955(3) 0.037(2) Uani 1 1 d U
H29A H 0.8311 0.5124 0.5828 0.044 Uiso 1 1 calc R
O30 O 0.5551(5) 0.0035(5) 0.8014(3) 0.026(3) Uani 1 1 d .
H30A H 0.5174 -0.0239 0.8121 0.031 Uiso 1 1 calc R
O31 O 0.4743(6) 0.1639(6) 0.6876(3) 0.036(3) Uani 1 1 d .
H31A H 0.4197 0.1819 0.7031 0.044 Uiso 1 1 calc R
O32 O 0.6828(5) 0.4400(5) 0.5813(3) 0.019(2) Uani 1 1 d U
H32A H 0.6708 0.4238 0.5575 0.023 Uiso 1 1 calc R
O33 O 0.9580(7) 0.1073(7) 0.5257(5) 0.068(5) Uani 1 1 d .
O34 O 0.4008(7) 0.1077(7) 0.8428(5) 0.070(3) Uani 1 1 d U
O35 O 0.6414(5) 0.2277(5) 0.9212(3) 0.027(2) Uani 1 1 d U
O36 O 0.8870(6) 0.1220(5) 0.8055(3) 0.030(3) Uani 1 1 d .
O37 O 0.7809(4) 0.1166(5) 0.8574(3) 0.016(2) Uani 1 1 d .
O38 O 0.7839(5) -0.0463(5) 0.7457(3) 0.020(2) Uani 1 1 d U
O39 O 0.7550(6) 0.2884(5) 0.5897(3) 0.030(3) Uani 1 1 d .
O40 O 0.7821(4) 0.3829(5) 0.7260(3) 0.015(2) Uani 1 1 d U
O41 O 0.6043(5) 0.3396(5) 0.8846(3) 0.023(2) Uani 1 1 d U
O42 O 0.4571(6) 0.5653(5) 0.8536(3) 0.035(3) Uani 1 1 d .
O43 O 0.7123(5) 0.4364(5) 0.9260(3) 0.030(3) Uani 1 1 d .
O44 O 0.6425(5) 0.5047(5) 0.7271(3) 0.019(2) Uani 1 1 d U
O45 O 0.6721(5) -0.0056(5) 0.7267(3) 0.029(2) Uani 1 1 d U
O46 O 0.5746(5) 0.4717(5) 0.7874(3) 0.019(2) Uani 1 1 d U
O47 O 0.7455(6) 0.1534(6) 0.9936(4) 0.036(3) Uani 1 1 d .
O48 O 0.6433(5) 0.2958(5) 0.6354(3) 0.028(3) Uani 1 1 d .
O49 O 1.0748(10) -0.1207(9) 0.6359(5) 0.102(7) Uani 1 1 d .
O50 O 0.4938(5) 0.2162(5) 0.8198(3) 0.029(2) Uani 1 1 d U
O51 O 0.7946(7) 0.1439(7) 0.5194(4) 0.053(4) Uani 1 1 d .
O52 O 0.5694(5) 0.4367(5) 0.7279(3) 0.020(2) Uani 1 1 d U
O53 O 1.0406(6) -0.1950(6) 0.7512(4) 0.044(3) Uani 1 1 d .
O54 O 0.5080(5) 0.2627(5) 0.7506(3) 0.020(2) Uani 1 1 d U
O55 O 0.8585(6) 0.0535(5) 0.9307(3) 0.035(3) Uani 1 1 d .
O56 O 0.7186(6) 0.1965(5) 0.6072(3) 0.030(3) Uani 1 1 d .
O57 O 0.7734(5) 0.5216(5) 0.7363(4) 0.032(3) Uani 1 1 d .
O58 O 0.5942(6) -0.1230(5) 0.9375(3) 0.036(3) Uani 1 1 d .
O59 O 0.8444(7) -0.0299(5) 0.9014(3) 0.042(4) Uani 1 1 d .
O60 O 1.0145(6) 0.1308(5) 0.8361(3) 0.034(3) Uani 1 1 d .
O61 O 0.5266(5) 0.2742(5) 0.9096(3) 0.028(2) Uani 1 1 d U
O62 O 0.7296(5) 0.3948(4) 0.7965(3) 0.0158(19) Uani 1 1 d U
O63 O 0.4606(6) 0.0102(6) 0.8956(4) 0.044(4) Uani 1 1 d .
O64 O 0.7712(5) 0.4721(5) 0.8353(3) 0.024(3) Uani 1 1 d .
O65 O 0.8507(5) 0.3190(5) 0.7750(3) 0.025(3) Uani 1 1 d .
O66 O 0.8290(5) 0.0357(5) 0.8144(3) 0.028(3) Uani 1 1 d .
O67 O 0.7699(5) 0.0228(5) 0.6824(3) 0.023(3) Uani 1 1 d .
O68 O 0.4010(7) 0.5026(6) 0.7196(4) 0.055(4) Uani 1 1 d .
O69 O 0.8460(5) 0.2662(5) 0.6529(3) 0.027(2) Uani 1 1 d U
O70 O 0.8573(6) 0.5267(5) 0.6752(4) 0.036(3) Uani 1 1 d .
O72 O 0.9775(7) 0.0795(7) 0.5897(5) 0.067(3) Uani 1 1 d U
O73 O 0.5307(7) 0.4293(7) 0.5952(4) 0.054(4) Uani 1 1 d .
O74 O 0.3460(6) 0.2957(6) 0.9410(4) 0.041(3) Uani 1 1 d U
O75 O 0.9177(6) -0.1830(5) 0.7791(3) 0.037(3) Uani 1 1 d .
O76 O 0.5234(7) -0.0389(6) 0.7259(4) 0.060(4) Uani 1 1 d .
O77 O 0.4470(9) 0.0261(8) 0.6784(7) 0.117(7) Uani 1 1 d .
O78 O 0.7932(6) 0.3785(6) 0.9687(4) 0.040(2) Uani 1 1 d U
O79 O 0.5424(5) 0.1423(5) 0.7730(3) 0.023(2) Uani 1 1 d U
O80 O 0.8627(6) 0.1572(5) 0.6415(3) 0.031(2) Uani 1 1 d U
O81 O 0.5519(5) 0.6136(5) 0.8195(4) 0.032(3) Uani 1 1 d .
O82 O 0.9119(6) 0.2585(5) 0.5659(3) 0.033(3) Uani 1 1 d .
O83 O 0.9270(5) 0.1785(5) 0.6827(3) 0.017(2) Uani 1 1 d U
O84 O 0.3603(7) 0.3741(7) 0.7365(4) 0.058(4) Uani 1 1 d .
O85 O 0.7158(6) 0.5891(6) 0.8276(4) 0.041(3) Uani 1 1 d .
O86 O 0.4824(6) 0.5225(6) 0.6564(4) 0.0390(8) Uani 1 1 d U
O87 O 0.8393(5) 0.1951(5) 0.9965(3) 0.028(2) Uani 1 1 d U
O88 O 0.9516(6) 0.3494(6) 0.5615(4) 0.040(2) Uani 1 1 d U
O89 O 1.0540(6) 0.0540(6) 0.7885(4) 0.039(2) Uani 1 1 d U
O90 O 0.8237(6) 0.3935(6) 0.5192(4) 0.043(3) Uani 1 1 d U
O91 O 0.6333(6) -0.1086(5) 0.8674(3) 0.036(3) Uani 1 1 d .
O92 O 0.7569(6) 0.5126(6) 0.5038(3) 0.037(3) Uani 1 1 d .
O93 O 0.4954(6) 0.3282(5) 0.6082(4) 0.041(3) Uani 1 1 d .
O94 O 1.0050(8) 0.2826(7) 0.8050(5) 0.088(5) Uani 1 1 d .
O95 O 0.6972(7) 0.0938(7) 0.5556(4) 0.067(4) Uani 1 1 d .
O96 O 0.3929(8) 0.3052(6) 0.6886(4) 0.057(4) Uani 1 1 d .
O97 O 0.2618(9) 0.3824(8) 0.9068(5) 0.096(6) Uani 1 1 d .
O71 O 0.9520(8) -0.0647(8) 0.6142(5) 0.074(3) Uani 1 1 d U
O99 O 0.7871(7) 0.2268(5) 0.7457(4) 0.047(3) Uani 1 1 d .
O100 O 0.6752(5) 0.2443(5) 0.7971(3) 0.028(3) Uani 1 1 d .
O101 O 0.6675(7) 0.2755(6) 0.7230(4) 0.049(4) Uani 1 1 d .
O98 O 0.7175(6) 0.1547(5) 0.7506(4) 0.040(3) Uani 1 1 d .
O103 O 0.217(3) -0.005(3) 0.6008(16) 0.3581(8) Uani 1 1 d U
O104 O 0.257(2) 0.089(2) 0.6141(13) 0.2695(8) Uani 1 1 d U
O105 O 0.2145(14) 0.1126(19) 0.5467(8) 0.233(15) Uani 1 1 d .
O106 O 0.1145(16) 0.112(2) 0.6154(10) 0.336(19) Uani 1 1 d .
O107 O 0.7469(13) -0.1210(9) 1.0738(5) 0.130(8) Uani 1 1 d .
O108 O 0.7819(8) -0.1341(10) 1.0002(5) 0.103(7) Uani 1 1 d .
O109 O 0.6594(6) 0.3198(8) 1.0222(5) 0.067(5) Uani 1 1 d .
O110 O 0.7192(11) -0.0222(8) 1.0164(5) 0.111(6) Uani 1 1 d .
O111 O 0.5447(10) 0.4035(7) 1.0477(6) 0.115(7) Uani 1 1 d .
O112 O 0.5451(10) 0.2973(8) 1.0415(7) 0.147(8) Uani 1 1 d .
O113 O 0.6536(7) -0.1083(9) 1.0296(5) 0.085(6) Uani 1 1 d .
O114 O 0.9214(8) -0.2049(7) 0.6831(5) 0.080(4) Uani 1 1 d .
O115 O 0.5703(9) 0.3599(12) 0.9816(6) 0.128(8) Uani 1 1 d .
O116 O 0.7073(9) 0.2941(14) 0.4623(6) 0.152(11) Uani 1 1 d .
O117 O 0.6198(14) 0.2608(15) 0.5204(7) 0.236(15) Uani 1 1 d .
O119 O 0.8654(9) -0.2253(9) 0.6296(5) 0.112(6) Uani 1 1 d .
O120 O 0.6488(17) 0.3739(17) 0.5084(11) 0.223(4) Uani 1 1 d U
O121 O 0.5806(8) 0.3539(11) 0.4652(6) 0.118(7) Uani 1 1 d .
O122 O 0.8309(13) -0.2660(10) 0.7056(7) 0.148(10) Uani 1 1 d .
O123 O 0.7911(10) -0.1454(9) 0.6827(6) 0.118(7) Uani 1 1 d .
O125 O 0.4479(11) 0.6202(11) 0.7479(7) 0.134(4) Uani 1 1 d U
O126 O 0.4884(11) 0.7192(9) 0.7392(7) 0.137(8) Uani 1 1 d .
O129 O 0.3833(12) 0.7352(12) 0.7127(8) 0.148(4) Uani 1 1 d U
O130 O 0.5027(10) 0.6642(10) 0.6770(6) 0.129(7) Uani 1 1 d .
O2W O 0.1956(9) 0.4377(11) 0.8359(7) 0.132(8) Uani 1 1 d .
O3W O 0.1810(15) 0.5384(14) 0.8905(9) 0.191(4) Uani 1 1 d U
O4W O 0.3127(7) 0.5696(6) 0.8760(5) 0.079(5) Uani 1 1 d .
O5W O 0.4094(11) 0.0962(10) 0.5805(6) 0.127(7) Uani 1 1 d .
O6W O 0.513(2) -0.0166(16) 0.6096(12) 0.357(16) Uani 1 1 d .
O7W O 0.3421(7) 0.1584(9) 0.6579(5) 0.082(6) Uani 1 1 d .
O8W O 0.2733(7) 0.5411(10) 0.7843(6) 0.108(7) Uani 1 1 d .
O9W O 1.1576(9) -0.1184(14) 0.7516(7) 0.214(10) Uani 1 1 d .
O10W O 1.1825(7) -0.2101(6) 0.6898(4) 0.062(5) Uani 1 1 d .
O11W O 1.1821(8) -0.0650(9) 0.6585(9) 0.166(12) Uani 1 1 d .
O12W O 1.0060(6) 0.2115(6) 0.9135(4) 0.052(3) Uani 1 1 d U
O13W O 0.7709(6) -0.1915(5) 0.7931(4) 0.036(3) Uani 1 1 d .
O14W O 0.6174(6) -0.1378(6) 0.7729(4) 0.049(3) Uani 1 1 d U
O15W O 0.7237(6) -0.0875(5) 0.9270(3) 0.036(3) Uani 1 1 d .
O16W O 0.5470(8) 0.0457(6) 1.0014(4) 0.066(4) Uani 1 1 d .
O17W O 0.6616(13) 0.6645(13) 0.5978(8) 0.167(4) Uani 1 1 d U
O19W O 0.7746(10) 0.6291(10) 0.5391(6) 0.111(3) Uani 1 1 d U
O20W O 0.6411(7) 0.6471(6) 0.5055(4) 0.054(4) Uani 1 1 d .
O21W O 0.7085(7) 0.6182(5) 0.6613(4) 0.047(4) Uani 1 1 d .
O22W O 0.6457(6) 0.6395(5) 0.7433(4) 0.041(3) Uani 1 1 d .
O23W O 0.9442(6) 0.3637(6) 0.9147(4) 0.051(4) Uani 1 1 d .
O24W O 0.9309(8) 0.2670(6) 0.9979(4) 0.061(4) Uani 1 1 d .
O25W O 0.4819(5) 0.4618(5) 0.9290(3) 0.031(3) Uani 1 1 d .
O26W O 0.5522(11) 0.5754(11) 0.5672(7) 0.134(4) Uani 1 1 d U
O27W O 0.4288(6) 0.2377(7) 0.5914(4) 0.054(3) Uani 1 1 d U
O28W O 0.9387(6) -0.1028(5) 0.8387(3) 0.032(3) Uani 1 1 d .
O29W O 0.8409(6) 0.2635(5) 0.5002(3) 0.032(2) Uani 1 1 d U
O30W O 0.4142(6) 0.0936(6) 0.7659(4) 0.043(3) Uani 1 1 d .
O31W O 0.4492(5) 0.2003(5) 0.9884(3) 0.033(2) Uani 1 1 d U
O32W O 0.7438(7) -0.0370(5) 0.6140(4) 0.056(4) Uani 1 1 d .
O33W O 0.5623(7) 0.0901(9) 0.5587(5) 0.092(5) Uani 1 1 d .
O34W O 0.3329(6) 0.2412(6) 0.8635(4) 0.044(3) Uani 1 1 d .
O35W O 1.0209(6) 0.2668(6) 0.6505(4) 0.048(4) Uani 1 1 d .
O36W O 0.9727(6) 0.3685(6) 0.7137(4) 0.057(4) Uani 1 1 d .
O37W O 1.0990(6) 0.1022(6) 0.6987(4) 0.052(3) Uani 1 1 d U
O1W O 0.5996(5) 0.1600(5) 1.0086(3) 0.030(3) Uani 1 1 d .
Cl1 Cl 0.71125(19) 0.22708(17) 0.75376(11) 0.0198(9) Uani 1 1 d .
Cl2 Cl 0.5801(3) 0.3466(2) 1.02336(15) 0.0426(13) Uani 1 1 d .
Cl3 Cl 0.7239(3) -0.0952(3) 1.03184(17) 0.0600(16) Uani 1 1 d .
Cl4 Cl 0.6373(3) 0.3184(6) 0.4905(2) 0.135(4) Uani 1 1 d .
Cl5 Cl 0.4561(4) 0.6833(4) 0.7187(2) 0.098(2) Uani 1 1 d U
Cl6 Cl 0.8529(5) -0.2114(3) 0.6738(2) 0.099(2) Uani 1 1 d .
Cl7 Cl 0.2025(7) 0.0911(8) 0.5903(4) 0.196(5) Uani 1 1 d .
C57 C 0.6953(11) 0.0844(16) 0.4837(18) 0.297(4) Uani 1 1 d DU
H57A H 0.7208 0.0334 0.4790 0.356 Uiso 1 1 calc R
H57B H 0.6593 0.1056 0.4636 0.356 Uiso 1 1 calc R
C56 C 0.630(2) 0.0828(19) 0.5425(12) 0.144(4) Uani 1 1 d U
C58 C 0.7572(16) 0.120(2) 0.4676(18) 0.308(4) Uani 1 1 d DU
H58A H 0.7787 0.1158 0.4370 0.462 Uiso 1 1 calc R
H58B H 0.7980 0.0972 0.4842 0.462 Uiso 1 1 calc R
H58C H 0.7349 0.1716 0.4713 0.462 Uiso 1 1 calc R
C64 C 0.2956(13) 0.5824(16) 0.6586(11) 0.172(4) Uani 1 1 d DU
H64A H 0.2529 0.6237 0.6501 0.259 Uiso 1 1 calc R
H64B H 0.2763 0.5541 0.6849 0.259 Uiso 1 1 calc R
H64C H 0.3189 0.5521 0.6354 0.259 Uiso 1 1 calc R
C61 C 0.2627(9) 0.3443(10) 0.7140(8) 0.1397(8) Uani 1 1 d DU
H61A H 0.2310 0.3466 0.7435 0.168 Uiso 1 1 calc R
H61B H 0.2612 0.3041 0.7013 0.168 Uiso 1 1 calc R
C26 C 0.247(2) 0.4135(12) 0.6858(10) 0.1763(8) Uani 1 1 d DU
H26B H 0.2033 0.4199 0.6727 0.264 Uiso 1 1 calc R
H26C H 0.2920 0.4141 0.6631 0.264 Uiso 1 1 calc R
H26D H 0.2336 0.4527 0.7029 0.264 Uiso 1 1 calc R
C59 C 0.7345(17) 0.1891(14) 1.0896(8) 0.154(4) Uani 1 1 d DU
H59A H 0.7418 0.1646 1.1185 0.232 Uiso 1 1 calc R
H59B H 0.6803 0.2022 1.0881 0.232 Uiso 1 1 calc R
H59C H 0.7496 0.2327 1.0835 0.232 Uiso 1 1 calc R

loop_
_atom_site_aniso_label
_atom_site_aniso_U_11
_atom_site_aniso_U_22
_atom_site_aniso_U_33
_atom_site_aniso_U_23
_atom_site_aniso_U_13
_atom_site_aniso_U_12
GD1 0.0240(3) 0.0129(3) 0.0113(3) -0.0030(3) -0.0003(3) -0.0030(3)
GD2 0.0306(3) 0.0132(3) 0.0128(4) -0.0032(3) 0.0024(3) -0.0093(3)
GD3 0.0316(3) 0.0152(3) 0.0185(4) -0.0052(3) 0.0034(3) -0.0129(3)
GD4 0.0293(3) 0.0124(3) 0.0185(4) -0.0052(3) -0.0051(3) -0.0063(3)
GD5 0.0223(3) 0.0145(3) 0.0176(4) -0.0037(3) -0.0042(3) -0.0036(3)
GD6 0.0263(3) 0.0106(3) 0.0133(4) -0.0031(3) -0.0006(3) -0.0027(3)
GD7 0.0320(3) 0.0134(3) 0.0125(4) -0.0039(3) -0.0026(3) -0.0056(3)
GD8 0.0260(3) 0.0151(3) 0.0154(4) -0.0036(3) -0.0056(3) -0.0049(3)
GD9 0.0250(3) 0.0229(3) 0.0241(4) -0.0102(3) 0.0026(3) -0.0082(3)
GD10 0.0314(4) 0.0202(3) 0.0135(4) -0.0056(3) 0.0046(3) -0.0115(3)
GD11 0.0336(4) 0.0118(3) 0.0238(4) -0.0036(3) -0.0075(3) -0.0055(3)
GD12 0.0252(3) 0.0220(3) 0.0251(4) -0.0082(3) -0.0021(3) -0.0083(3)
GD13 0.0350(4) 0.0142(3) 0.0174(4) -0.0018(3) -0.0061(3) -0.0059(3)
GD14 0.0281(3) 0.0210(3) 0.0217(4) -0.0108(3) 0.0078(3) -0.0136(3)
GD15 0.0306(3) 0.0239(3) 0.0222(4) -0.0097(3) -0.0089(3) -0.0048(3)
GD16 0.0295(4) 0.0173(3) 0.0191(4) -0.0017(3) -0.0077(3) -0.0009(3)
GD17 0.0320(4) 0.0157(3) 0.0148(4) 0.0012(3) -0.0035(3) -0.0050(3)
GD18 0.0294(4) 0.0198(3) 0.0124(4) -0.0047(3) -0.0018(3) -0.0028(3)
GD19 0.0276(3) 0.0159(3) 0.0185(4) -0.0084(3) -0.0007(3) -0.0029(3)
GD20 0.0270(3) 0.0240(3) 0.0236(4) -0.0083(3) -0.0038(3) -0.0035(3)
GD21 0.0262(3) 0.0214(3) 0.0164(4) -0.0076(3) -0.0035(3) -0.0040(3)
GD22 0.0360(4) 0.0123(3) 0.0192(4) 0.0010(3) -0.0043(3) -0.0075(3)
GD23 0.0291(4) 0.0208(3) 0.0240(4) -0.0072(3) -0.0041(3) -0.0024(3)
GD24 0.0263(4) 0.0179(3) 0.0363(5) -0.0084(3) 0.0002(3) 0.0028(3)
GD25 0.0503(4) 0.0183(4) 0.0249(4) 0.0073(3) -0.0121(4) -0.0033(3)
GD26 0.0269(4) 0.0333(4) 0.0530(6) -0.0205(4) 0.0026(4) -0.0028(3)
GD27 0.0387(4) 0.0558(5) 0.0449(5) -0.0147(4) -0.0165(4) -0.0166(4)
C1 0.039(4) 0.031(4) 0.033(4) -0.006(3) -0.004(3) -0.011(3)
C2 0.012(3) 0.015(4) 0.014(4) -0.003(3) -0.003(3) -0.005(3)
C3 0.029(4) 0.030(4) 0.029(4) -0.005(3) -0.010(3) -0.007(3)
C4 0.027(4) 0.028(4) 0.022(4) -0.006(3) -0.003(3) -0.004(3)
C5 0.015(6) 0.026(7) 0.016(8) 0.000(6) 0.003(6) -0.014(6)
C6 0.017(4) 0.016(4) 0.018(4) -0.006(3) -0.006(3) -0.001(3)
C7 0.0025(9) 0.0029(9) 0.0028(10) -0.0002(7) -0.0009(7) -0.0010(6)
C8 0.0056(9) 0.0055(10) 0.0054(10) -0.0009(7) -0.0011(7) -0.0017(6)
C9 0.1333(9) 0.1333(10) 0.1333(10) -0.0178(7) -0.0269(7) -0.0422(6)
C10 0.167(4) 0.169(5) 0.168(5) -0.022(3) -0.034(3) -0.051(3)
C11 0.183(5) 0.182(5) 0.184(5) -0.024(3) -0.036(3) -0.061(3)
C12 0.077(11) 0.146(18) 0.17(2) -0.038(16) -0.043(14) 0.004(12)
C13 0.065(4) 0.064(4) 0.063(5) -0.009(3) -0.014(3) -0.017(3)
C14 0.120(5) 0.118(5) 0.120(5) -0.018(3) -0.025(3) -0.037(3)
C15 0.124(5) 0.124(5) 0.122(5) -0.016(3) -0.024(3) -0.035(3)
C16 0.063(11) 0.108(12) 0.149(19) -0.018(15) -0.018(13) -0.043(9)
C17 0.117(5) 0.117(5) 0.115(5) -0.017(3) -0.026(3) -0.034(3)
C18 0.096(4) 0.096(5) 0.099(5) -0.012(3) -0.021(3) -0.030(3)
C19 0.153(5) 0.151(5) 0.153(5) -0.020(3) -0.032(3) -0.050(3)
C20 0.052(10) 0.033(9) 0.037(11) -0.016(8) -0.005(9) 0.003(8)
C21 0.092(4) 0.094(5) 0.097(5) -0.014(3) -0.019(3) -0.034(3)
C22 0.133(5) 0.130(5) 0.126(5) -0.020(3) -0.026(3) -0.037(3)
C23 0.116(12) 0.065(12) 0.151(19) -0.009(13) -0.101(13) -0.033(12)
C24 0.133(10) 0.139(17) 0.129(16) -0.012(15) -0.090(12) -0.050(14)
C25 0.065(13) 0.21(3) 0.042(14) -0.026(17) -0.007(11) -0.049(16)
C27 0.091(4) 0.090(4) 0.091(5) -0.013(3) -0.015(3) -0.028(3)
C28 0.051(12) 0.057(12) 0.18(3) -0.043(15) -0.026(15) -0.009(11)
C30 0.038(9) 0.047(11) 0.079(15) -0.006(11) -0.027(10) 0.004(9)
C31 0.102(18) 0.049(13) 0.32(5) -0.04(2) -0.03(2) -0.037(13)
C32 0.069(4) 0.069(4) 0.069(5) -0.011(3) -0.021(3) -0.019(3)
C33 0.102(5) 0.101(5) 0.103(5) -0.013(3) -0.016(3) -0.033(3)
C34 0.063(4) 0.066(4) 0.066(5) -0.010(3) -0.013(3) -0.022(3)
C35 0.070(4) 0.073(4) 0.073(5) -0.010(3) -0.014(3) -0.024(3)
C36 0.040(9) 0.043(10) 0.047(11) -0.013(9) -0.019(8) -0.003(8)
C37 0.077(4) 0.079(4) 0.081(4) -0.010(3) -0.021(3) -0.027(3)
C38 0.035(9) 0.030(8) 0.046(12) 0.007(8) 0.001(8) -0.015(7)
C39 0.046(4) 0.049(4) 0.044(4) -0.004(3) -0.010(3) -0.013(3)
C40 0.032(9) 0.064(12) 0.050(12) -0.022(11) -0.003(9) 0.006(9)
C41 0.085(12) 0.026(8) 0.051(13) -0.016(8) 0.011(11) -0.029(8)
C42 0.096(11) 0.054(11) 0.073(13) 0.008(10) -0.067(10) -0.026(10)
C43 0.081(10) 0.027(7) 0.021(9) 0.007(7) -0.022(8) -0.039(7)
C44 0.049(4) 0.048(4) 0.045(4) -0.011(3) -0.004(3) -0.019(3)
C45 0.027(4) 0.028(4) 0.031(4) -0.001(3) -0.003(3) -0.012(3)
C46 0.070(4) 0.071(4) 0.069(5) -0.009(3) -0.017(3) -0.022(3)
C47 0.112(14) 0.080(13) 0.16(3) -0.010(15) -0.034(17) -0.075(12)
C48 0.1103(9) 0.1104(10) 0.1104(10) -0.0148(7) -0.0225(7) -0.0351(6)
C49 0.056(4) 0.048(4) 0.051(4) -0.010(3) -0.009(3) -0.014(3)
C50 0.078(12) 0.040(9) 0.040(12) 0.017(9) -0.009(10) -0.035(9)
C51 0.036(4) 0.032(4) 0.033(4) -0.007(3) -0.007(3) -0.008(3)
C52 0.039(4) 0.034(4) 0.037(4) -0.006(3) -0.009(3) -0.011(3)
C53 0.032(4) 0.031(4) 0.032(4) -0.007(3) -0.007(3) -0.007(3)
C54 0.016(6) 0.029(7) 0.046(10) -0.010(7) -0.009(7) -0.009(6)
C62 0.128(19) 0.052(12) 0.038(13) 0.000(11) 0.023(14) -0.028(13)
C65 0.055(4) 0.050(4) 0.052(4) -0.008(3) -0.010(3) -0.015(3)
C66 0.060(10) 0.053(10) 0.072(12) -0.049(9) -0.040(9) 0.011(9)
C67 0.058(12) 0.048(10) 0.058(13) -0.037(10) 0.001(10) 0.002(10)
C68 0.029(4) 0.028(4) 0.029(4) -0.001(3) -0.006(3) -0.011(3)
C63 0.063(4) 0.063(4) 0.061(5) -0.009(3) -0.010(3) -0.022(3)
C60 0.068(11) 0.013(7) 0.037(11) 0.007(8) -0.015(9) -0.009(8)
C55 0.016(4) 0.021(4) 0.023(4) -0.003(3) -0.003(3) -0.011(3)
O1 0.030(5) 0.014(4) 0.010(5) -0.006(4) 0.001(4) -0.007(4)
O2 0.020(5) 0.025(5) 0.019(5) -0.006(5) -0.007(4) 0.007(4)
O3 0.022(3) 0.022(3) 0.024(3) -0.003(3) -0.006(3) -0.015(2)
O4 0.007(4) 0.013(4) 0.032(6) -0.012(4) -0.002(4) 0.000(4)
O5 0.020(3) 0.013(3) 0.017(3) -0.004(3) -0.007(3) 0.002(2)
O6 0.024(3) 0.025(3) 0.021(3) -0.009(3) 0.001(3) -0.003(3)
O7 0.011(3) 0.021(3) 0.025(3) -0.008(3) -0.003(3) -0.007(2)
O8 0.009(4) 0.035(5) 0.026(6) -0.019(5) 0.005(4) -0.005(4)
O9 0.012(3) 0.020(3) 0.023(3) -0.003(3) -0.011(3) -0.006(2)
O10 0.016(3) 0.014(3) 0.015(3) 0.003(3) -0.010(3) 0.000(2)
O11 0.032(3) 0.027(3) 0.030(4) -0.011(3) -0.003(3) -0.004(3)
O12 0.044(5) 0.032(5) 0.017(6) -0.013(5) -0.009(5) -0.009(5)
O13 0.070(7) 0.009(5) 0.020(6) -0.003(5) 0.006(6) -0.005(5)
O14 0.026(3) 0.022(3) 0.021(3) -0.006(3) -0.002(3) 0.000(3)
O15 0.024(5) 0.034(5) 0.018(5) -0.010(5) -0.007(4) 0.003(4)
O16 0.051(6) 0.027(5) 0.015(6) -0.008(5) 0.010(5) -0.003(5)
O17 0.030(5) 0.011(4) 0.019(5) -0.001(4) -0.007(4) 0.001(4)
O18 0.032(3) 0.026(3) 0.021(3) 0.001(3) -0.004(3) -0.012(3)
O19 0.031(5) 0.018(5) 0.023(6) -0.005(4) -0.002(5) -0.007(4)
O20 0.030(3) 0.026(3) 0.024(4) 0.001(3) 0.002(3) -0.007(3)
O21 0.019(3) 0.016(3) 0.020(3) -0.001(3) -0.004(3) -0.011(2)
O22 0.027(3) 0.018(3) 0.015(3) 0.000(3) 0.007(3) -0.006(3)
O23 0.013(3) 0.016(3) 0.014(3) -0.006(3) 0.002(2) -0.010(2)
O24 0.018(3) 0.026(3) 0.022(3) -0.002(3) -0.009(3) -0.002(3)
O25 0.023(5) 0.016(4) 0.022(6) -0.008(4) 0.013(4) -0.007(4)
O26 0.020(3) 0.016(3) 0.015(3) -0.001(3) 0.000(3) -0.009(2)
O27 0.028(3) 0.021(3) 0.014(3) -0.002(3) 0.003(3) -0.003(3)
O28 0.035(3) 0.029(3) 0.032(3) -0.003(2) 0.000(2) -0.011(2)
O29 0.042(4) 0.031(3) 0.030(4) -0.007(3) -0.002(3) -0.005(3)
O30 0.036(5) 0.017(4) 0.026(6) 0.003(4) 0.000(5) -0.018(4)
O31 0.041(6) 0.043(6) 0.020(6) -0.010(5) -0.011(5) 0.000(5)
O32 0.024(3) 0.024(3) 0.019(3) -0.001(3) -0.012(3) -0.016(2)
O33 0.042(7) 0.045(7) 0.100(12) -0.018(8) 0.019(8) -0.011(6)
O34 0.067(4) 0.075(4) 0.076(4) -0.019(3) -0.016(3) -0.026(3)
O35 0.030(3) 0.019(3) 0.025(3) -0.001(3) -0.004(3) -0.003(3)
O36 0.038(6) 0.023(5) 0.024(6) -0.017(5) 0.001(5) -0.002(5)
O37 0.010(4) 0.019(4) 0.018(5) -0.008(4) -0.008(4) 0.003(4)
O38 0.024(3) 0.019(3) 0.019(3) -0.007(3) -0.006(3) -0.007(2)
O39 0.037(6) 0.020(5) 0.013(6) 0.000(5) 0.006(5) 0.006(5)
O40 0.013(3) 0.021(3) 0.015(3) -0.007(3) -0.004(3) -0.006(2)
O41 0.024(3) 0.019(3) 0.025(3) 0.001(3) 0.005(3) -0.014(2)
O42 0.042(6) 0.024(5) 0.028(7) -0.008(5) 0.008(5) -0.005(5)
O43 0.035(5) 0.025(5) 0.039(7) -0.018(5) -0.009(5) -0.010(4)
O44 0.020(3) 0.022(3) 0.022(3) -0.004(3) -0.008(3) -0.011(2)
O45 0.035(3) 0.023(3) 0.030(4) -0.007(3) -0.006(3) -0.009(3)
O46 0.021(3) 0.016(3) 0.024(3) -0.001(3) -0.003(3) -0.012(2)
O47 0.039(5) 0.042(6) 0.032(7) -0.005(5) -0.007(5) -0.020(5)
O48 0.024(5) 0.011(4) 0.039(7) -0.010(5) 0.007(5) 0.001(4)
O49 0.147(14) 0.082(11) 0.032(8) -0.030(8) -0.036(9) 0.043(11)
O50 0.033(3) 0.027(3) 0.022(3) -0.005(3) -0.005(3) -0.004(3)
O51 0.082(8) 0.053(7) 0.018(6) -0.004(6) -0.023(6) -0.004(7)
O52 0.023(3) 0.024(3) 0.016(3) -0.005(3) -0.007(3) -0.008(3)
O53 0.032(5) 0.057(7) 0.050(7) -0.002(6) -0.027(5) -0.012(5)
O54 0.015(3) 0.022(3) 0.022(3) -0.003(3) -0.001(3) -0.007(2)
O55 0.053(6) 0.013(5) 0.032(7) -0.008(5) -0.001(5) -0.002(5)
O56 0.035(6) 0.017(5) 0.026(6) -0.007(5) -0.001(5) 0.004(5)
O57 0.021(5) 0.029(5) 0.050(7) -0.018(5) -0.002(5) -0.008(4)
O58 0.063(6) 0.031(5) 0.022(6) -0.002(5) 0.004(5) -0.036(5)
O59 0.085(8) 0.015(5) 0.017(6) -0.001(5) -0.014(6) -0.003(5)
O60 0.041(6) 0.026(6) 0.030(6) 0.002(5) -0.013(5) -0.003(5)
O61 0.034(3) 0.022(3) 0.027(4) -0.004(3) 0.004(3) -0.015(3)
O62 0.019(3) 0.017(3) 0.020(3) -0.006(3) -0.008(3) -0.011(2)
O63 0.039(6) 0.040(6) 0.040(7) 0.002(6) 0.007(6) -0.014(5)
O64 0.022(5) 0.030(5) 0.022(6) -0.004(5) 0.002(4) -0.013(4)
O65 0.022(5) 0.011(4) 0.042(7) -0.009(4) -0.007(5) -0.001(4)
O66 0.042(6) 0.028(5) 0.012(6) 0.000(5) 0.007(5) -0.019(5)
O67 0.040(5) 0.020(4) 0.006(5) -0.007(4) 0.010(4) -0.015(4)
O68 0.065(8) 0.033(6) 0.045(8) -0.021(6) -0.009(7) 0.019(6)
O69 0.029(3) 0.024(3) 0.027(3) -0.006(3) -0.008(3) -0.002(3)
O70 0.040(5) 0.041(6) 0.035(7) 0.004(5) -0.002(5) -0.031(5)
O72 0.065(4) 0.072(4) 0.067(4) -0.009(3) -0.012(3) -0.025(3)
O73 0.073(8) 0.051(7) 0.026(7) 0.005(6) -0.013(6) -0.012(7)
O74 0.038(4) 0.041(4) 0.038(4) -0.006(3) -0.005(3) -0.006(3)
O75 0.052(7) 0.012(5) 0.030(7) -0.009(5) -0.005(5) 0.011(5)
O76 0.072(7) 0.070(7) 0.068(9) -0.039(6) -0.007(7) -0.045(6)
O77 0.113(10) 0.088(9) 0.168(19) 0.023(11) -0.023(12) -0.083(8)
O78 0.037(3) 0.043(4) 0.039(4) -0.008(3) -0.015(3) -0.005(3)
O79 0.026(3) 0.020(3) 0.024(3) -0.009(3) -0.003(3) -0.006(3)
O80 0.040(3) 0.024(3) 0.031(4) -0.007(3) -0.009(3) -0.009(3)
O81 0.028(5) 0.022(5) 0.045(7) -0.012(5) -0.010(5) 0.001(5)
O82 0.045(6) 0.022(5) 0.024(6) -0.002(5) 0.012(5) -0.014(5)
O83 0.016(3) 0.015(3) 0.016(3) 0.002(3) 0.000(3) -0.003(2)
O84 0.055(7) 0.072(8) 0.046(8) -0.047(6) 0.003(6) -0.005(7)
O85 0.041(6) 0.030(6) 0.043(7) -0.021(5) -0.011(6) 0.010(5)
O86 0.0389(9) 0.0390(10) 0.0388(10) -0.0053(7) -0.0080(7) -0.0119(6)
O87 0.030(3) 0.027(3) 0.024(3) -0.002(3) -0.012(3) -0.001(3)
O88 0.041(3) 0.034(3) 0.043(4) -0.002(3) -0.002(3) -0.017(3)
O89 0.037(3) 0.041(4) 0.040(4) -0.007(3) -0.015(3) -0.007(3)
O90 0.041(4) 0.042(4) 0.039(4) 0.001(3) -0.008(3) -0.009(3)
O91 0.036(6) 0.034(6) 0.028(7) 0.000(5) 0.013(5) -0.017(5)
O92 0.044(6) 0.033(6) 0.024(6) 0.002(5) 0.000(5) -0.008(5)
O93 0.062(6) 0.020(5) 0.052(7) -0.006(5) -0.033(6) -0.010(5)
O94 0.104(9) 0.091(8) 0.081(10) -0.058(7) 0.066(8) -0.077(7)
O95 0.050(6) 0.084(9) 0.064(8) -0.044(7) -0.039(6) 0.021(7)
O96 0.098(9) 0.035(6) 0.023(7) -0.019(6) -0.010(7) 0.004(7)
O97 0.119(11) 0.093(10) 0.053(10) 0.017(9) 0.028(9) -0.055(9)
O71 0.080(4) 0.070(4) 0.068(4) -0.015(3) -0.013(3) -0.016(3)
O99 0.082(7) 0.037(5) 0.026(7) -0.001(5) 0.014(6) -0.046(5)
O100 0.036(5) 0.029(5) 0.031(6) -0.015(5) -0.014(5) -0.015(4)
O101 0.057(7) 0.047(7) 0.023(6) 0.018(6) -0.013(6) -0.003(6)
O98 0.046(5) 0.031(5) 0.059(8) -0.007(5) -0.018(6) -0.026(5)
O103 0.3582(10) 0.3581(10) 0.3582(10) -0.0480(7) -0.0726(7) -0.1137(6)
O104 0.2694(10) 0.2696(10) 0.2695(10) -0.0361(7) -0.0547(7) -0.0856(6)
O105 0.189(19) 0.43(4) 0.106(18) 0.03(2) -0.062(16) -0.14(2)
O106 0.28(2) 0.62(5) 0.17(3) -0.11(3) 0.13(2) -0.32(3)
O107 0.26(2) 0.095(12) 0.019(9) -0.001(9) 0.004(12) -0.064(13)
O108 0.066(9) 0.140(15) 0.076(12) 0.038(11) -0.011(9) -0.033(10)
O109 0.031(6) 0.098(10) 0.073(10) -0.034(8) 0.003(7) -0.018(7)
O110 0.216(15) 0.079(9) 0.069(10) 0.039(8) -0.070(11) -0.084(10)
O111 0.127(14) 0.054(8) 0.132(15) -0.065(9) 0.007(12) 0.019(9)
O112 0.150(13) 0.080(9) 0.20(2) -0.063(11) 0.088(14) -0.089(9)
O113 0.033(7) 0.117(12) 0.093(12) -0.014(10) 0.008(8) -0.025(8)
O114 0.116(9) 0.087(8) 0.071(9) -0.049(7) -0.016(8) -0.053(8)
O115 0.086(9) 0.22(2) 0.081(11) -0.001(13) -0.058(9) -0.030(12)
O116 0.058(9) 0.30(3) 0.059(11) 0.013(15) -0.015(9) -0.031(14)
O117 0.19(2) 0.22(2) 0.075(14) 0.058(16) 0.003(15) 0.129(19)
O119 0.155(12) 0.168(11) 0.066(11) -0.055(9) 0.008(10) -0.112(10)
O120 0.222(5) 0.227(5) 0.221(5) -0.030(3) -0.047(3) -0.069(3)
O121 0.076(9) 0.142(16) 0.130(15) 0.036(13) -0.062(10) -0.029(10)
O122 0.190(19) 0.090(13) 0.135(19) 0.035(13) -0.007(16) -0.057(13)
O123 0.109(13) 0.095(11) 0.144(16) -0.069(11) -0.011(12) -0.006(10)
O125 0.137(4) 0.131(5) 0.137(5) -0.018(3) -0.027(3) -0.047(3)
O126 0.171(15) 0.084(11) 0.186(19) -0.035(12) -0.087(14) -0.031(12)
O129 0.145(4) 0.146(4) 0.148(5) -0.018(3) -0.033(3) -0.040(3)
O130 0.103(13) 0.157(14) 0.112(13) -0.106(11) 0.039(11) -0.016(11)
O2W 0.086(10) 0.133(15) 0.186(19) -0.007(15) -0.069(12) -0.023(11)
O3W 0.190(5) 0.190(5) 0.196(5) -0.029(3) -0.036(3) -0.063(3)
O4W 0.035(7) 0.049(7) 0.141(13) -0.059(8) 0.022(8) -0.001(6)
O5W 0.176(14) 0.156(13) 0.094(13) -0.052(11) -0.035(12) -0.081(12)
O6W 0.73(4) 0.29(2) 0.24(3) 0.03(2) -0.15(3) -0.38(2)
O7W 0.034(7) 0.129(13) 0.074(10) -0.017(10) -0.017(7) -0.009(8)
O8W 0.043(7) 0.149(14) 0.123(14) 0.060(12) -0.043(8) -0.046(8)
O9W 0.047(9) 0.40(3) 0.220(17) -0.239(17) -0.032(11) 0.017(14)
O10W 0.061(8) 0.041(7) 0.056(9) -0.010(7) 0.011(7) 0.004(6)
O11W 0.049(8) 0.073(10) 0.35(3) 0.036(16) -0.026(14) -0.039(8)
O12W 0.051(4) 0.052(4) 0.061(4) -0.013(3) -0.013(3) -0.022(3)
O13W 0.052(6) 0.013(5) 0.040(7) -0.006(5) 0.000(6) -0.010(5)
O14W 0.051(4) 0.048(4) 0.055(4) -0.011(3) -0.010(3) -0.023(3)
O15W 0.063(6) 0.038(5) 0.013(6) -0.001(5) 0.005(5) -0.034(5)
O16W 0.132(10) 0.055(6) 0.025(7) -0.019(6) 0.021(7) -0.063(7)
O17W 0.170(5) 0.163(5) 0.166(5) -0.020(3) -0.030(3) -0.053(3)
O19W 0.112(4) 0.110(4) 0.115(5) -0.010(3) -0.028(3) -0.039(3)
O20W 0.072(8) 0.055(7) 0.033(7) 0.024(6) -0.012(6) -0.033(6)
O21W 0.078(7) 0.015(5) 0.051(8) -0.004(5) -0.022(6) -0.011(5)
O22W 0.072(7) 0.012(5) 0.041(7) -0.003(5) -0.008(6) -0.019(5)
O23W 0.061(7) 0.045(6) 0.058(8) 0.009(6) -0.029(6) -0.028(6)
O24W 0.093(9) 0.051(7) 0.033(7) -0.022(6) -0.012(7) -0.007(7)
O25W 0.036(5) 0.034(5) 0.024(6) -0.007(5) -0.005(5) -0.011(5)
O26W 0.127(4) 0.136(5) 0.137(5) -0.010(3) -0.029(3) -0.044(3)
O27W 0.052(4) 0.058(4) 0.058(4) -0.005(3) -0.021(3) -0.019(3)
O28W 0.044(6) 0.029(6) 0.011(5) 0.004(5) -0.003(5) -0.003(5)
O29W 0.037(3) 0.029(3) 0.024(4) 0.000(3) -0.003(3) -0.007(3)
O30W 0.034(5) 0.038(6) 0.054(8) 0.020(6) -0.023(5) -0.013(5)
O31W 0.030(3) 0.032(3) 0.032(4) -0.004(3) 0.005(3) -0.014(3)
O32W 0.066(8) 0.012(5) 0.067(9) -0.010(6) 0.020(7) -0.009(5)
O33W 0.072(7) 0.183(12) 0.058(10) -0.051(9) 0.019(7) -0.089(8)
O34W 0.032(5) 0.045(6) 0.066(8) -0.011(6) -0.010(6) -0.022(5)
O35W 0.038(6) 0.052(7) 0.049(8) -0.007(6) 0.008(6) -0.021(5)
O36W 0.058(6) 0.061(7) 0.074(9) -0.028(7) -0.026(6) -0.024(6)
O37W 0.049(4) 0.053(4) 0.056(4) -0.010(3) -0.004(3) -0.021(3)
O1W 0.037(5) 0.038(5) 0.021(6) -0.017(5) 0.007(5) -0.021(5)
Cl1 0.0310(18) 0.0169(16) 0.0101(18) -0.0015(14) -0.0002(15) -0.0090(14)
Cl2 0.054(3) 0.035(2) 0.035(3) -0.015(2) -0.001(2) -0.008(2)
Cl3 0.063(3) 0.072(3) 0.039(3) 0.013(3) -0.006(2) -0.028(3)
Cl4 0.048(3) 0.217(9) 0.070(4) 0.021(6) -0.024(3) 0.029(5)
Cl5 0.128(5) 0.065(4) 0.099(5) 0.001(4) -0.052(4) -0.014(4)
Cl6 0.188(6) 0.048(3) 0.061(4) -0.011(3) -0.003(4) -0.053(4)
Cl7 0.228(9) 0.268(13) 0.122(7) 0.019(8) -0.092(7) -0.101(9)
C57 0.297(4) 0.298(5) 0.296(5) -0.040(3) -0.061(3) -0.093(3)
C56 0.144(5) 0.144(5) 0.145(5) -0.019(3) -0.030(3) -0.046(3)
C58 0.308(4) 0.308(5) 0.309(5) -0.042(3) -0.063(3) -0.098(3)
C64 0.170(5) 0.174(5) 0.174(5) -0.023(3) -0.037(3) -0.055(3)
C61 0.1397(9) 0.1397(10) 0.1397(10) -0.0188(7) -0.0282(7) -0.0443(6)
C26 0.1763(9) 0.1762(10) 0.1763(10) -0.0235(7) -0.0357(7) -0.0560(6)
C59 0.154(5) 0.155(5) 0.154(5) -0.021(3) -0.031(3) -0.048(3)

loop_
_atom_type_symbol
_atom_type_description
_atom_type_scat_dispersion_real
_atom_type_scat_dispersion_imag
_atom_type_scat_source
C C 0.0033 0.0016 'International Tables Vol C Tables 4.2.6.8 and 6.1.1.4'
H H 0.0000 0.0000 'International Tables Vol C Tables 4.2.6.8 and 6.1.1.4'
O O 0.0106 0.0060 'International Tables Vol C Tables 4.2.6.8 and 6.1.1.4'
Cl Cl 0.1484 0.1585 'International Tables Vol C Tables 4.2.6.8 and 6.1.1.4'
Dy Dy -0.1892 4.4098 'International Tables Vol C Tables 4.2.6.8 and 6.1.1.4'

loop_
_geom_angle_atom_site_label_1
_geom_angle_atom_site_label_2
_geom_angle_atom_site_label_3
_geom_angle
O71 GD1 O4 74.9(4)
O71 GD1 O6 144.9(4)
O4 GD1 O6 70.0(3)
O71 GD1 O8 101.2(4)
O4 GD1 O8 71.8(3)
O6 GD1 O8 69.7(3)
O71 GD1 O14 76.7(4)
O4 GD1 O14 136.4(3)
O6 GD1 O14 129.7(3)
O8 GD1 O14 146.8(3)
O71 GD1 O80 135.0(4)
O4 GD1 O80 149.5(4)
O6 GD1 O80 80.0(3)
O8 GD1 O80 92.8(3)
O14 GD1 O80 68.9(4)
O71 GD1 O72 78.1(5)
O4 GD1 O72 132.1(3)
O6 GD1 O72 128.3(4)
O8 GD1 O72 75.8(4)
O14 GD1 O72 71.3(4)
O80 GD1 O72 64.3(4)
O71 GD1 O67 98.9(4)
O4 GD1 O67 86.8(3)
O6 GD1 O67 77.7(3)
O8 GD1 O67 145.4(3)
O14 GD1 O67 65.7(3)
O80 GD1 O67 92.6(3)
O72 GD1 O67 136.3(4)
O71 GD1 GD24 76.3(4)
O4 GD1 GD24 37.4(2)
O6 GD1 GD24 77.0(2)
O8 GD1 GD24 37.8(2)
O14 GD1 GD24 152.5(2)
O80 GD1 GD24 130.3(3)
O72 GD1 GD24 98.0(3)
O67 GD1 GD24 123.9(2)
O71 GD1 GD18 96.2(4)
O4 GD1 GD18 170.8(2)
O6 GD1 GD18 118.7(2)
O8 GD1 GD18 113.3(2)
O14 GD1 GD18 36.3(2)
O80 GD1 GD18 39.7(3)
O72 GD1 GD18 46.1(3)
O67 GD1 GD18 92.1(2)
GD24 GD1 GD18 143.82(2)
O71 GD1 GD5 136.2(4)
O4 GD1 GD5 77.4(2)
O6 GD1 GD5 35.4(2)
O8 GD1 GD5 37.2(2)
O14 GD1 GD5 143.4(2)
O80 GD1 GD5 74.7(3)
O72 GD1 GD5 96.9(4)
O67 GD1 GD5 112.8(2)
GD24 GD1 GD5 61.160(19)
GD18 GD1 GD5 111.37(2)
O71 GD1 GD6 107.9(4)
O4 GD1 GD6 34.5(2)
O6 GD1 GD6 37.3(2)
O8 GD1 GD6 74.8(2)
O14 GD1 GD6 138.0(2)
O80 GD1 GD6 117.0(3)
O72 GD1 GD6 150.5(3)
O67 GD1 GD6 72.4(2)
GD24 GD1 GD6 57.462(18)
GD18 GD1 GD6 152.80(2)
GD5 GD1 GD6 58.338(18)
O21 GD2 O1 136.7(3)
O21 GD2 O20 75.0(3)
O1 GD2 O20 76.8(3)
O21 GD2 O59 144.3(3)
O1 GD2 O59 76.7(3)
O20 GD2 O59 136.1(4)
O21 GD2 O15W 115.5(4)
O1 GD2 O15W 86.6(3)
O20 GD2 O15W 73.8(3)
O59 GD2 O15W 70.3(4)
O21 GD2 O37 101.9(3)
O1 GD2 O37 70.0(3)
O20 GD2 O37 125.9(3)
O59 GD2 O37 75.1(3)
O15W GD2 O37 141.9(3)
O21 GD2 O18 65.8(3)
O1 GD2 O18 156.5(3)
O20 GD2 O18 109.9(3)
O59 GD2 O18 83.8(3)
O15W GD2 O18 74.3(3)
O37 GD2 O18 117.7(3)
O21 GD2 O28 66.7(3)
O1 GD2 O28 70.7(3)
O20 GD2 O28 58.6(3)
O59 GD2 O28 138.7(4)
O15W GD2 O28 130.4(3)
O37 GD2 O28 70.4(3)
O18 GD2 O28 132.4(4)
O21 GD2 O66 78.2(3)
O1 GD2 O66 119.1(3)
O20 GD2 O66 151.7(3)
O59 GD2 O66 72.2(3)
O15W GD2 O66 127.0(3)
O37 GD2 O66 52.1(3)
O18 GD2 O66 65.7(3)
O28 GD2 O66 102.4(3)
O21 GD2 C7 91.0(3)
O1 GD2 C7 94.4(3)
O20 GD2 C7 145.8(3)
O59 GD2 C7 70.5(3)
O15W GD2 C7 139.5(3)
O37 GD2 C7 26.3(3)
O18 GD2 C7 91.4(3)
O28 GD2 C7 87.2(3)
O66 GD2 C7 25.9(3)
O21 GD2 GD10 97.94(19)
O1 GD2 GD10 40.6(2)
O20 GD2 GD10 43.2(3)
O59 GD2 GD10 117.0(2)
O15W GD2 GD10 95.8(2)
O37 GD2 GD10 85.77(19)
O18 GD2 GD10 153.0(2)
O28 GD2 GD10 39.6(2)
O66 GD2 GD10 134.7(2)
C7 GD2 GD10 111.0(2)
O21 GD2 GD14 40.43(19)
O1 GD2 GD14 100.1(2)
O20 GD2 GD14 38.0(2)
O59 GD2 GD14 174.1(3)
O15W GD2 GD14 104.6(3)
O37 GD2 GD14 108.68(19)
O18 GD2 GD14 98.0(2)
O28 GD2 GD14 42.3(3)
O66 GD2 GD14 113.8(2)
C7 GD2 GD14 114.9(2)
GD10 GD2 GD14 59.54(2)
O91 GD3 O21 90.8(4)
O91 GD3 O30 82.8(3)
O21 GD3 O30 68.3(3)
O91 GD3 O18 80.2(4)
O21 GD3 O18 68.7(3)
O30 GD3 O18 133.2(3)
O91 GD3 O13W 91.2(4)
O21 GD3 O13W 143.0(4)
O30 GD3 O13W 148.5(4)
O18 GD3 O13W 75.3(4)
O91 GD3 O38 150.6(4)
O21 GD3 O38 81.2(3)
O30 GD3 O38 119.2(3)
O18 GD3 O38 70.5(3)
O13W GD3 O38 79.2(3)
O91 GD3 O14W 91.8(4)
O21 GD3 O14W 142.1(3)
O30 GD3 O14W 74.6(4)
O18 GD3 O14W 148.7(3)
O13W GD3 O14W 74.7(4)
O38 GD3 O14W 111.8(4)
O91 GD3 O45 153.8(3)
O21 GD3 O45 82.6(3)
O30 GD3 O45 71.2(3)
O18 GD3 O45 119.9(3)
O13W GD3 O45 109.3(3)
O38 GD3 O45 53.2(3)
O14W GD3 O45 78.7(4)
O91 GD3 C8 169.6(4)
O21 GD3 C8 79.0(3)
O30 GD3 C8 95.4(3)
O18 GD3 C8 93.8(3)
O13W GD3 C8 95.5(3)
O38 GD3 C8 25.7(3)
O14W GD3 C8 97.7(4)
O45 GD3 C8 27.6(3)
O91 GD3 GD14 70.7(3)
O21 GD3 GD14 36.3(2)
O30 GD3 GD14 38.1(3)
O18 GD3 GD14 95.1(2)
O13W GD3 GD14 160.9(3)
O38 GD3 GD14 113.6(2)
O14W GD3 GD14 110.7(2)
O45 GD3 GD14 89.8(2)
C8 GD3 GD14 101.6(2)
O91 GD3 GD2 69.5(3)
O21 GD3 GD2 36.3(2)
O30 GD3 GD2 94.8(3)
O18 GD3 GD2 38.4(2)
O13W GD3 GD2 112.0(3)
O38 GD3 GD2 88.4(2)
O14W GD3 GD2 159.7(3)
O45 GD3 GD2 114.8(2)
C8 GD3 GD2 100.6(3)
GD14 GD3 GD2 56.774(18)
O91 GD3 GD6 117.0(3)
O21 GD3 GD6 74.1(2)
O30 GD3 GD6 137.6(2)
O18 GD3 GD6 37.0(2)
O13W GD3 GD6 72.2(3)
O38 GD3 GD6 33.6(2)
O14W GD3 GD6 135.9(3)
O45 GD3 GD6 85.5(2)
C8 GD3 GD6 58.1(2)
GD14 GD3 GD6 110.11(2)
GD2 GD3 GD6 62.952(19)
O27 GD4 O23 132.1(3)
O27 GD4 O9 70.6(3)
O23 GD4 O9 134.7(3)
O27 GD4 O43 145.6(3)
O23 GD4 O43 78.9(3)
O9 GD4 O43 76.1(3)
O27 GD4 O3 71.0(3)
O23 GD4 O3 145.4(3)
O9 GD4 O3 72.1(3)
O43 GD4 O3 90.7(3)
O27 GD4 O62 78.2(3)
O23 GD4 O62 70.0(3)
O9 GD4 O62 148.7(3)
O43 GD4 O62 134.1(3)
O3 GD4 O62 96.2(3)
O27 GD4 O64 125.7(3)
O23 GD4 O64 70.3(3)
O9 GD4 O64 134.6(3)
O43 GD4 O64 73.7(3)
O3 GD4 O64 75.2(3)
O62 GD4 O64 64.6(3)
O27 GD4 O41 79.4(3)
O23 GD4 O41 66.1(3)
O9 GD4 O41 86.2(3)
O43 GD4 O41 107.4(3)
O3 GD4 O41 147.7(3)
O62 GD4 O41 90.1(3)
O64 GD4 O41 135.0(3)
O27 GD4 GD11 119.5(2)
O23 GD4 GD11 37.4(2)
O9 GD4 GD11 169.6(2)
O43 GD4 GD11 94.2(2)
O3 GD4 GD11 112.4(2)
O62 GD4 GD11 41.56(19)
O64 GD4 GD11 43.0(2)
O41 GD4 GD11 93.2(2)
O27 GD4 GD15 78.5(3)
O23 GD4 GD15 148.7(2)
O9 GD4 GD15 37.7(2)
O43 GD4 GD15 69.8(2)
O3 GD4 GD15 37.9(2)
O62 GD4 GD15 133.52(19)
O64 GD4 GD15 99.2(2)
O41 GD4 GD15 123.9(2)
GD11 GD4 GD15 142.23(3)
O27 GD4 GD8 35.4(2)
O23 GD4 GD8 145.4(2)
O9 GD4 GD8 78.0(2)
O43 GD4 GD8 128.3(2)
O3 GD4 GD8 38.6(2)
O62 GD4 GD8 75.44(18)
O64 GD4 GD8 95.2(2)
O41 GD4 GD8 114.6(2)
GD11 GD4 GD8 111.54(2)
GD15 GD4 GD8 62.410(18)
O27 GD4 GD7 37.4(2)
O23 GD4 GD7 138.5(2)
O9 GD4 GD7 35.1(2)
O43 GD4 GD7 111.0(2)
O3 GD4 GD7 76.1(2)
O62 GD4 GD7 114.7(2)
O64 GD4 GD7 150.9(2)
O41 GD4 GD7 72.5(2)
GD11 GD4 GD7 153.64(3)
GD15 GD4 GD7 58.891(19)
GD8 GD4 GD7 58.670(17)
O10 GD5 O6 71.1(3)
O10 GD5 O83 140.8(3)
O6 GD5 O83 77.1(3)
O10 GD5 O89 72.1(4)
O6 GD5 O89 135.8(4)
O83 GD5 O89 145.5(4)
O10 GD5 O17 149.2(3)
O6 GD5 O17 125.9(3)
O83 GD5 O17 69.4(3)
O89 GD5 O17 79.9(4)
O10 GD5 O8 69.2(3)
O6 GD5 O8 68.9(3)
O83 GD5 O8 78.5(3)
O89 GD5 O8 118.4(3)
O17 GD5 O8 138.0(3)
O10 GD5 O37W 106.1(3)
O6 GD5 O37W 140.5(4)
O83 GD5 O37W 84.3(4)
O89 GD5 O37W 73.7(4)
O17 GD5 O37W 77.2(4)
O8 GD5 O37W 73.3(4)
O10 GD5 O36 93.1(3)
O6 GD5 O36 83.6(3)
O83 GD5 O36 105.7(3)
O89 GD5 O36 74.7(3)
O17 GD5 O36 66.9(3)
O8 GD5 O36 150.8(3)
O37W GD5 O36 135.4(4)
O10 GD5 GD6 35.4(2)
O6 GD5 GD6 39.6(2)
O83 GD5 GD6 116.7(2)
O89 GD5 GD6 97.1(3)
O17 GD5 GD6 142.0(2)
O8 GD5 GD6 76.7(2)
O37W GD5 GD6 138.7(3)
O36 GD5 GD6 75.7(2)
O10 GD5 GD1 76.5(2)
O6 GD5 GD1 35.5(2)
O83 GD5 GD1 64.3(2)
O89 GD5 GD1 146.6(3)
O17 GD5 GD1 133.1(2)
O8 GD5 GD1 36.3(2)
O37W GD5 GD1 104.9(3)
O36 GD5 GD1 118.7(3)
GD6 GD5 GD1 61.305(19)
O10 GD5 GD24 35.2(2)
O6 GD5 GD24 75.1(2)
O83 GD5 GD24 114.5(2)
O89 GD5 GD24 88.6(3)
O17 GD5 GD24 158.0(2)
O8 GD5 GD24 36.3(2)
O37W GD5 GD24 81.6(3)
O36 GD5 GD24 128.0(2)
GD6 GD5 GD24 57.606(18)
GD1 GD5 GD24 58.667(19)
O10 GD5 GD13 170.8(2)
O6 GD5 GD13 100.3(2)
O83 GD5 GD13 35.2(2)
O89 GD5 GD13 114.0(3)
O17 GD5 GD13 34.6(2)
O8 GD5 GD13 111.4(2)
O37W GD5 GD13 82.6(3)
O36 GD5 GD13 82.4(2)
GD6 GD5 GD13 135.41(2)
GD1 GD5 GD13 98.54(2)
GD24 GD5 GD13 147.31(3)
O66 GD6 O10 90.4(3)
O66 GD6 O38 98.4(3)
O10 GD6 O38 142.3(3)
O66 GD6 O75 144.4(4)
O10 GD6 O75 105.5(3)
O38 GD6 O75 88.3(4)
O66 GD6 O4 138.5(3)
O10 GD6 O4 73.6(3)
O38 GD6 O4 75.7(3)
O75 GD6 O4 77.1(3)
O66 GD6 O28W 77.4(3)
O10 GD6 O28W 73.1(3)
O38 GD6 O28W 144.6(3)
O75 GD6 O28W 77.2(4)
O4 GD6 O28W 130.1(3)
O66 GD6 O18 69.2(3)
O10 GD6 O18 145.0(3)
O38 GD6 O18 71.0(3)
O75 GD6 O18 80.4(3)
O4 GD6 O18 140.0(3)
O28W GD6 O18 74.8(3)
O66 GD6 O6 70.6(3)
O10 GD6 O6 70.3(3)
O38 GD6 O6 78.2(3)
O75 GD6 O6 144.6(4)
O4 GD6 O6 68.0(3)
O28W GD6 O6 130.3(4)
O18 GD6 O6 123.9(3)
O66 GD6 GD24 127.6(3)
O10 GD6 GD24 38.8(2)
O38 GD6 GD24 115.3(2)
O75 GD6 GD24 78.5(3)
O4 GD6 GD24 39.6(2)
O28W GD6 GD24 93.5(2)
O18 GD6 GD24 157.7(2)
O6 GD6 GD24 78.1(2)
O66 GD6 GD5 66.7(2)
O10 GD6 GD5 36.5(2)
O38 GD6 GD5 115.8(2)
O75 GD6 GD5 140.1(3)
O4 GD6 GD5 78.9(2)
O28W GD6 GD5 95.0(3)
O18 GD6 GD5 135.9(2)
O6 GD6 GD5 37.6(2)
GD24 GD6 GD5 62.789(19)
O66 GD6 GD3 84.7(3)
O10 GD6 GD3 173.6(2)
O38 GD6 GD3 35.5(2)
O75 GD6 GD3 80.8(3)
O4 GD6 GD3 107.6(2)
O28W GD6 GD3 109.5(3)
O18 GD6 GD3 35.6(2)
O6 GD6 GD3 104.2(2)
GD24 GD6 GD3 144.62(3)
GD5 GD6 GD3 137.21(2)
O66 GD6 GD1 105.6(2)
O10 GD6 GD1 76.3(2)
O38 GD6 GD1 66.0(2)
O75 GD6 GD1 109.1(3)
O4 GD6 GD1 34.0(2)
O28W GD6 GD1 149.3(3)
O18 GD6 GD1 135.4(2)
O6 GD6 GD1 35.6(2)
GD24 GD6 GD1 59.975(18)
GD5 GD6 GD1 60.357(19)
GD3 GD6 GD1 101.18(2)
O35 GD7 O37 93.9(3)
O35 GD7 O47 89.3(4)
O37 GD7 O47 147.0(4)
O35 GD7 O55 145.0(4)
O37 GD7 O55 78.2(3)
O47 GD7 O55 80.5(4)
O35 GD7 O9 75.6(3)
O37 GD7 O9 135.7(3)
O47 GD7 O9 76.8(3)
O55 GD7 O9 132.7(4)
O35 GD7 O5 142.3(3)
O37 GD7 O5 95.6(3)
O47 GD7 O5 101.7(3)
O55 GD7 O5 72.7(3)
O9 GD7 O5 72.1(3)
O35 GD7 O1 72.2(3)
O37 GD7 O1 71.9(3)
O47 GD7 O1 78.0(4)
O55 GD7 O1 73.0(3)
O9 GD7 O1 139.0(3)
O5 GD7 O1 145.2(3)
O35 GD7 O27 79.2(3)
O37 GD7 O27 68.4(3)
O47 GD7 O27 144.0(4)
O55 GD7 O27 126.6(3)
O9 GD7 O27 67.4(3)
O5 GD7 O27 70.6(3)
O1 GD7 O27 128.6(3)
O35 GD7 GD15 113.3(3)
O37 GD7 GD15 130.2(2)
O47 GD7 GD15 77.1(3)
O55 GD7 GD15 97.0(3)
O9 GD7 GD15 37.72(19)
O5 GD7 GD15 38.3(2)
O1 GD7 GD15 154.4(2)
O27 GD7 GD15 76.5(3)
O35 GD7 GD8 116.7(2)
O37 GD7 GD8 67.9(2)
O47 GD7 GD8 138.0(3)
O55 GD7 GD8 92.1(3)
O9 GD7 GD8 78.6(2)
O5 GD7 GD8 37.7(2)
O1 GD7 GD8 139.2(2)
O27 GD7 GD8 37.4(2)
GD15 GD7 GD8 62.73(2)
O35 GD7 GD4 66.5(2)
O37 GD7 GD4 101.6(2)
O47 GD7 GD4 109.7(3)
O55 GD7 GD4 148.3(3)
O9 GD7 GD4 34.5(2)
O5 GD7 GD4 75.8(2)
O1 GD7 GD4 137.7(2)
O27 GD7 GD4 34.6(2)
GD15 GD7 GD4 58.574(19)
GD8 GD7 GD4 59.849(17)
O35 GD7 GD2 84.7(3)
O37 GD7 GD2 35.8(2)
O47 GD7 GD2 112.4(3)
O55 GD7 GD2 69.0(3)
O9 GD7 GD2 158.3(2)
O5 GD7 GD2 122.2(2)
O1 GD7 GD2 36.3(2)
O27 GD7 GD2 100.5(3)
GD15 GD7 GD2 160.36(2)
GD8 GD7 GD2 102.93(2)
GD4 GD7 GD2 127.97(2)
O65 GD8 O60 145.7(3)
O65 GD8 O27 76.2(3)
O60 GD8 O27 136.0(3)
O65 GD8 O5 142.4(3)
O60 GD8 O5 70.9(3)
O27 GD8 O5 73.1(3)
O65 GD8 O17 68.4(3)
O60 GD8 O17 80.1(3)
O27 GD8 O17 125.4(4)
O5 GD8 O17 148.8(3)
O65 GD8 O94 82.7(4)
O60 GD8 O94 76.4(4)
O27 GD8 O94 139.3(4)
O5 GD8 O94 107.4(4)
O17 GD8 O94 75.6(4)
O65 GD8 O36 103.3(3)
O60 GD8 O36 75.4(4)
O27 GD8 O36 82.7(3)
O5 GD8 O36 93.8(3)
O17 GD8 O36 67.4(3)
O94 GD8 O36 136.4(4)
O65 GD8 O3 80.8(3)
O60 GD8 O3 117.9(4)
O27 GD8 O3 69.0(3)
O5 GD8 O3 68.4(3)
O17 GD8 O3 138.6(3)
O94 GD8 O3 73.6(4)
O36 GD8 O3 149.7(3)
O65 GD8 GD7 116.1(2)
O60 GD8 GD7 96.8(3)
O27 GD8 GD7 39.9(2)
O5 GD8 GD7 37.9(2)
O17 GD8 GD7 140.7(2)
O94 GD8 GD7 142.3(4)
O36 GD8 GD7 73.9(2)
O3 GD8 GD7 77.5(2)
O65 GD8 GD4 65.2(2)
O60 GD8 GD4 146.5(3)
O27 GD8 GD4 34.9(2)
O5 GD8 GD4 77.20(19)
O17 GD8 GD4 133.1(2)
O94 GD8 GD4 104.6(3)
O36 GD8 GD4 117.2(2)
O3 GD8 GD4 37.0(2)
GD7 GD8 GD4 61.481(17)
O65 GD8 GD15 115.3(2)
O60 GD8 GD15 89.6(3)
O27 GD8 GD15 74.2(3)
O5 GD8 GD15 34.8(2)
O17 GD8 GD15 159.0(2)
O94 GD8 GD15 84.3(3)
O36 GD8 GD15 127.6(2)
O3 GD8 GD15 35.0(2)
GD7 GD8 GD15 58.283(19)
GD4 GD8 GD15 57.706(18)
O65 GD8 GD13 34.4(2)
O60 GD8 GD13 113.8(3)
O27 GD8 GD13 100.2(2)
O5 GD8 GD13 172.6(2)
O17 GD8 GD13 34.2(2)
O94 GD8 GD13 79.6(4)
O36 GD8 GD13 82.3(2)
O3 GD8 GD13 112.4(2)
GD7 GD8 GD13 134.73(3)
GD4 GD8 GD13 99.01(2)
GD15 GD8 GD13 147.12(2)
O50 GD9 O11 85.7(3)
O50 GD9 O74 144.7(4)
O11 GD9 O74 112.1(3)
O50 GD9 O61 101.2(3)
O11 GD9 O61 139.2(4)
O74 GD9 O61 85.2(4)
O50 GD9 O34W 76.9(4)
O11 GD9 O34W 74.0(4)
O74 GD9 O34W 79.2(4)
O61 GD9 O34W 146.9(4)
O50 GD9 O16 139.2(3)
O11 GD9 O16 72.0(4)
O74 GD9 O16 76.1(4)
O61 GD9 O16 77.2(3)
O34W GD9 O16 125.8(4)
O50 GD9 O22 70.4(3)
O11 GD9 O22 143.6(4)
O74 GD9 O22 78.4(3)
O61 GD9 O22 74.2(3)
O34W GD9 O22 74.1(4)
O16 GD9 O22 142.9(4)
O50 GD9 O7 71.6(3)
O11 GD9 O7 69.2(3)
O74 GD9 O7 142.4(4)
O61 GD9 O7 75.0(3)
O34W GD9 O7 132.5(4)
O16 GD9 O7 68.6(3)
O22 GD9 O7 124.2(3)
O50 GD9 GD26 123.3(2)
O11 GD9 GD26 38.1(2)
O74 GD9 GD26 81.9(3)
O61 GD9 GD26 116.8(2)
O34W GD9 GD26 89.9(2)
O16 GD9 GD26 39.6(3)
O22 GD9 GD26 156.6(2)
O7 GD9 GD26 79.23(18)
O50 GD9 GD19 108.1(3)
O11 GD9 GD19 77.2(3)
O74 GD9 GD19 105.6(3)
O61 GD9 GD19 62.4(2)
O34W GD9 GD19 150.3(3)
O16 GD9 GD19 34.7(2)
O22 GD9 GD19 135.5(2)
O7 GD9 GD19 36.8(2)
GD26 GD9 GD19 62.53(2)
O50 GD9 GD20 66.1(2)
O11 GD9 GD20 35.1(2)
O74 GD9 GD20 143.4(3)
O61 GD9 GD20 111.9(2)
O34W GD9 GD20 97.7(3)
O16 GD9 GD20 76.6(2)
O22 GD9 GD20 136.4(2)
O7 GD9 GD20 37.0(2)
GD26 GD9 GD20 61.53(2)
GD19 GD9 GD20 60.60(2)
O50 GD9 GD14 35.4(2)
O11 GD9 GD14 117.1(3)
O74 GD9 GD14 112.1(3)
O61 GD9 GD14 86.5(2)
O34W GD9 GD14 72.9(2)
O16 GD9 GD14 161.3(3)
O22 GD9 GD14 34.9(2)
O7 GD9 GD14 98.42(19)
GD26 GD9 GD14 154.47(3)
GD19 GD9 GD14 128.22(2)
GD20 GD9 GD14 101.44(2)
O28 GD10 O1 74.2(3)
O28 GD10 O22 73.9(3)
O1 GD10 O22 143.1(3)
O28 GD10 O31W 141.1(3)
O1 GD10 O31W 143.0(4)
O22 GD10 O31W 73.0(3)
O28 GD10 O16W 132.0(4)
O1 GD10 O16W 85.3(4)
O22 GD10 O16W 103.0(4)
O31W GD10 O16W 75.6(4)
O28 GD10 O20 59.7(3)
O1 GD10 O20 76.4(3)
O22 GD10 O20 71.9(3)
O31W GD10 O20 125.7(3)
O16W GD10 O20 73.6(4)
O28 GD10 O35 73.8(4)
O1 GD10 O35 68.9(3)
O22 GD10 O35 118.1(3)
O31W GD10 O35 105.0(3)
O16W GD10 O35 137.5(4)
O20 GD10 O35 127.8(3)
O28 GD10 O1W 137.7(4)
O1 GD10 O1W 72.5(3)
O22 GD10 O1W 144.2(3)
O31W GD10 O1W 71.3(3)
O16W GD10 O1W 69.9(4)
O20 GD10 O1W 133.2(3)
O35 GD10 O1W 70.3(3)
O28 GD10 O61 77.4(3)
O1 GD10 O61 117.9(3)
O22 GD10 O61 71.8(3)
O31W GD10 O61 73.4(3)
O16W GD10 O61 148.7(3)
O20 GD10 O61 129.6(3)
O35 GD10 O61 50.4(3)
O1W GD10 O61 96.0(3)
O28 GD10 C4 71.1(4)
O1 GD10 C4 94.3(3)
O22 GD10 C4 92.4(4)
O31W GD10 C4 90.5(4)
O16W GD10 C4 154.9(4)
O20 GD10 C4 130.7(4)
O35 GD10 C4 27.0(4)
O1W GD10 C4 86.1(4)
O61 GD10 C4 23.7(3)
O28 GD10 GD14 42.6(3)
O1 GD10 GD14 102.1(2)
O22 GD10 GD14 41.1(2)
O31W GD10 GD14 113.1(3)
O16W GD10 GD14 104.3(3)
O20 GD10 GD14 38.9(2)
O35 GD10 GD14 113.6(2)
O1W GD10 GD14 172.0(2)
O61 GD10 GD14 91.7(2)
C4 GD10 GD14 100.3(3)
O28 GD10 GD2 42.8(2)
O1 GD10 GD2 41.5(2)
O22 GD10 GD2 101.6(2)
O31W GD10 GD2 167.0(3)
O16W GD10 GD2 94.6(3)
O20 GD10 GD2 41.8(2)
O35 GD10 GD2 88.0(2)
O1W GD10 GD2 113.7(2)
O61 GD10 GD2 116.7(2)
C4 GD10 GD2 101.7(3)
GD14 GD10 GD2 60.56(2)
O23 GD11 O57 143.0(3)
O23 GD11 O81 77.1(3)
O57 GD11 O81 138.3(3)
O23 GD11 O85 90.1(4)
O57 GD11 O85 87.5(4)
O81 GD11 O85 80.1(4)
O23 GD11 O46 68.0(3)
O57 GD11 O46 118.8(3)
O81 GD11 O46 80.7(3)
O85 GD11 O46 153.6(3)
O23 GD11 O44 119.3(3)
O57 GD11 O44 69.9(3)
O81 GD11 O44 104.1(3)
O85 GD11 O44 150.6(3)
O46 GD11 O44 53.0(3)
O23 GD11 O22W 146.3(3)
O57 GD11 O22W 69.6(3)
O81 GD11 O22W 69.3(4)
O85 GD11 O22W 81.9(4)
O46 GD11 O22W 107.8(4)
O44 GD11 O22W 73.0(4)
O23 GD11 O62 68.4(3)
O57 GD11 O62 79.4(3)
O81 GD11 O62 141.6(3)
O85 GD11 O62 115.3(3)
O46 GD11 O62 71.4(3)
O44 GD11 O62 79.7(3)
O22W GD11 O62 144.1(3)
O23 GD11 O64 69.3(3)
O57 GD11 O64 80.3(3)
O81 GD11 O64 119.8(4)
O85 GD11 O64 52.6(3)
O46 GD11 O64 125.7(3)
O44 GD11 O64 135.7(3)
O22W GD11 O64 126.2(4)
O62 GD11 O64 62.7(3)
O23 GD11 C6 93.7(4)
O57 GD11 C6 92.9(4)
O81 GD11 C6 95.1(4)
O85 GD11 C6 173.0(3)
O46 GD11 C6 27.3(3)
O44 GD11 C6 25.9(3)
O22W GD11 C6 91.8(4)
O62 GD11 C6 71.6(3)
O64 GD11 C6 134.3(3)
O23 GD11 C43 80.1(4)
O57 GD11 C43 82.2(4)
O81 GD11 C43 100.5(4)
O85 GD11 C43 25.4(4)
O46 GD11 C43 147.1(4)
O44 GD11 C43 151.5(4)
O22W GD11 C43 103.2(4)
O62 GD11 C43 89.9(4)
O64 GD11 C43 27.2(4)
C6 GD11 C43 161.4(4)
O23 GD11 GD4 37.21(18)
O57 GD11 GD4 105.8(2)
O81 GD11 GD4 113.0(3)
O85 GD11 GD4 86.9(3)
O46 GD11 GD4 84.1(2)
O44 GD11 GD4 116.6(2)
O22W GD11 GD4 168.0(3)
O62 GD11 GD4 39.9(2)
O64 GD11 GD4 42.0(2)
C6 GD11 GD4 99.6(3)
C43 GD11 GD4 65.0(3)
O79 GD12 O76 145.3(4)
O79 GD12 O45 97.2(3)
O76 GD12 O45 85.2(4)
O79 GD12 O31 89.4(4)
O76 GD12 O31 111.4(4)
O45 GD12 O31 138.8(4)
O79 GD12 O12 140.9(4)
O76 GD12 O12 73.5(4)
O45 GD12 O12 78.0(3)
O31 GD12 O12 71.8(3)
O79 GD12 O30W 80.0(4)
O76 GD12 O30W 80.2(4)
O45 GD12 O30W 148.4(4)
O31 GD12 O30W 72.8(4)
O12 GD12 O30W 123.4(4)
O79 GD12 O30 69.2(3)
O76 GD12 O30 78.8(4)
O45 GD12 O30 72.6(3)
O31 GD12 O30 145.6(3)
O12 GD12 O30 140.9(3)
O30W GD12 O30 77.1(3)
O79 GD12 O26 70.0(3)
O76 GD12 O26 142.1(4)
O45 GD12 O26 73.7(3)
O31 GD12 O26 70.6(3)
O12 GD12 O26 71.5(3)
O30W GD12 O26 132.2(3)
O30 GD12 O26 122.1(3)
O79 GD12 GD27 126.4(2)
O76 GD12 GD27 81.6(3)
O45 GD12 GD27 115.7(3)
O31 GD12 GD27 38.1(3)
O12 GD12 GD27 37.9(2)
O30W GD12 GD27 89.9(3)
O30 GD12 GD27 158.0(2)
O26 GD12 GD27 79.8(2)
O79 GD12 GD21 106.5(2)
O76 GD12 GD21 104.9(3)
O45 GD12 GD21 61.4(2)
O31 GD12 GD21 77.7(2)
O12 GD12 GD21 37.2(3)
O30W GD12 GD21 149.8(3)
O30 GD12 GD21 133.1(2)
O26 GD12 GD21 37.2(2)
GD27 GD12 GD21 62.17(2)
O79 GD12 GD23 67.2(2)
O76 GD12 GD23 143.5(3)
O45 GD12 GD23 111.4(2)
O31 GD12 GD23 35.8(3)
O12 GD12 GD23 78.5(2)
O30W GD12 GD23 96.7(3)
O30 GD12 GD23 136.4(2)
O26 GD12 GD23 37.76(18)
GD27 GD12 GD23 61.93(2)
GD21 GD12 GD23 61.209(18)
O79 GD12 GD3 82.7(2)
O76 GD12 GD3 78.4(3)
O45 GD12 GD3 37.7(3)
O31 GD12 GD3 170.1(3)
O12 GD12 GD3 111.0(2)
O30W GD12 GD3 111.3(3)
O30 GD12 GD3 35.0(2)
O26 GD12 GD3 101.0(2)
GD27 GD12 GD3 147.58(3)
GD21 GD12 GD3 98.84(2)
GD23 GD12 GD3 134.49(3)
O25 GD13 O17 165.3(3)
O25 GD13 O69 69.3(4)
O17 GD13 O69 120.1(3)
O25 GD13 O35W 81.9(4)
O17 GD13 O35W 87.1(4)
O69 GD13 O35W 88.1(4)
O25 GD13 O40 68.5(3)
O17 GD13 O40 120.1(3)
O69 GD13 O40 90.1(3)
O35W GD13 O40 148.9(3)
O25 GD13 O83 115.9(3)
O17 GD13 O83 69.2(3)
O69 GD13 O83 52.8(3)
O35W GD13 O83 71.9(4)
O40 GD13 O83 129.2(3)
O25 GD13 O65 117.0(3)
O17 GD13 O65 67.0(3)
O69 GD13 O65 129.7(3)
O35W GD13 O65 141.0(4)
O40 GD13 O65 54.8(3)
O83 GD13 O65 120.1(3)
O25 GD13 O36W 81.7(4)
O17 GD13 O36W 86.1(4)
O69 GD13 O36W 148.3(4)
O35W GD13 O36W 75.0(4)
O40 GD13 O36W 91.0(3)
O83 GD13 O36W 139.3(3)
O65 GD13 O36W 74.6(4)
O25 GD13 C1 93.6(4)
O17 GD13 C1 94.1(4)
O69 GD13 C1 26.6(4)
O35W GD13 C1 80.6(4)
O40 GD13 C1 109.6(4)
O83 GD13 C1 26.4(4)
O65 GD13 C1 127.7(4)
O36W GD13 C1 155.6(4)
O25 GD13 C5 92.4(3)
O17 GD13 C5 94.8(3)
O69 GD13 C5 107.9(4)
O35W GD13 C5 160.0(4)
O40 GD13 C5 25.6(3)
O83 GD13 C5 127.3(4)
O65 GD13 C5 29.4(3)
O36W GD13 C5 85.2(4)
C1 GD13 C5 119.0(4)
O25 GD13 O99 117.7(3)
O17 GD13 O99 77.0(3)
O69 GD13 O99 67.4(3)
O35W GD13 O99 137.2(4)
O40 GD13 O99 68.9(3)
O83 GD13 O99 65.3(3)
O65 GD13 O99 66.7(3)
O36W GD13 O99 141.2(4)
C1 GD13 O99 61.6(4)
C5 GD13 O99 62.2(4)
O25 GD13 GD5 149.6(2)
O17 GD13 GD5 35.2(2)
O69 GD13 GD5 85.2(2)
O35W GD13 GD5 81.0(3)
O40 GD13 GD5 129.7(2)
O83 GD13 GD5 34.4(2)
O65 GD13 GD5 91.8(2)
O36W GD13 GD5 117.4(3)
C1 GD13 GD5 59.0(3)
C5 GD13 GD5 111.5(3)
O99 GD13 GD5 63.1(2)
O20 GD14 O22 76.0(3)
O20 GD14 O21 77.7(3)
O22 GD14 O21 138.4(3)
O20 GD14 O30 110.9(3)
O22 GD14 O30 155.2(3)
O21 GD14 O30 65.6(3)
O20 GD14 O50 131.1(4)
O22 GD14 O50 68.7(3)
O21 GD14 O50 107.8(3)
O30 GD14 O50 115.4(3)
O20 GD14 O28 60.6(4)
O22 GD14 O28 71.9(3)
O21 GD14 O28 67.2(3)
O30 GD14 O28 132.7(3)
O50 GD14 O28 76.6(3)
O20 GD14 O63 72.3(4)
O22 GD14 O63 81.4(4)
O21 GD14 O63 120.0(3)
O30 GD14 O63 78.5(4)
O50 GD14 O63 131.1(3)
O28 GD14 O63 129.9(4)
O20 GD14 O79 151.4(3)
O22 GD14 O79 119.5(3)
O21 GD14 O79 75.5(3)
O30 GD14 O79 65.9(3)
O50 GD14 O79 51.5(3)
O28 GD14 O79 99.5(3)
O63 GD14 O79 130.6(4)
O20 GD14 O34 128.1(4)
O22 GD14 O34 80.1(4)
O21 GD14 O34 141.2(4)
O30 GD14 O34 77.2(4)
O50 GD14 O34 78.0(4)
O28 GD14 O34 147.5(4)
O63 GD14 O34 58.9(4)
O79 GD14 O34 80.0(4)
O20 GD14 C21 99.1(6)
O22 GD14 C21 84.6(5)
O21 GD14 C21 131.3(5)
O30 GD14 C21 70.9(5)
O50 GD14 C21 109.8(5)
O28 GD14 C21 151.7(6)
O63 GD14 C21 27.0(6)
O79 GD14 C21 105.8(6)
O34 GD14 C21 32.8(5)
O20 GD14 C3 147.0(4)
O22 GD14 C3 93.3(4)
O21 GD14 C3 91.6(3)
O30 GD14 C3 92.0(4)
O50 GD14 C3 24.7(4)
O28 GD14 C3 86.4(4)
O63 GD14 C3 137.7(4)
O79 GD14 C3 26.8(4)
O34 GD14 C3 78.8(4)
C21 GD14 C3 111.0(6)
O20 GD14 GD10 43.1(3)
O22 GD14 GD10 41.6(2)
O21 GD14 GD10 98.4(2)
O30 GD14 GD10 153.6(2)
O50 GD14 GD10 88.9(3)
O28 GD14 GD10 39.7(2)
O63 GD14 GD10 93.5(3)
O79 GD14 GD10 132.8(2)
O34 GD14 GD10 120.2(3)
C21 GD14 GD10 112.0(5)
C3 GD14 GD10 110.0(3)
O87 GD15 O78 94.7(4)
O87 GD15 O9 75.8(3)
O78 GD15 O9 75.1(4)
O87 GD15 O3 142.5(4)
O78 GD15 O3 95.0(3)
O9 GD15 O3 71.9(3)
O87 GD15 O12W 102.0(4)
O78 GD15 O12W 143.7(4)
O9 GD15 O12W 140.2(4)
O3 GD15 O12W 91.1(4)
O87 GD15 O5 82.6(3)
O78 GD15 O5 147.2(4)
O9 GD15 O5 72.6(3)
O3 GD15 O5 70.0(3)
O12W GD15 O5 67.8(4)
O87 GD15 O24W 68.1(4)
O78 GD15 O24W 78.8(4)
O9 GD15 O24W 133.0(4)
O3 GD15 O24W 149.4(4)
O12W GD15 O24W 77.9(4)
O5 GD15 O24W 128.6(4)
O87 GD15 O23W 144.0(4)
O78 GD15 O23W 74.6(4)
O9 GD15 O23W 130.9(3)
O3 GD15 O23W 73.4(4)
O12W GD15 O23W 73.0(4)
O5 GD15 O23W 124.6(4)
O24W GD15 O23W 76.1(4)
O87 GD15 GD4 113.2(2)
O78 GD15 GD4 72.0(3)
O9 GD15 GD4 37.4(2)
O3 GD15 GD4 38.1(2)
O12W GD15 GD4 127.4(3)
O5 GD15 GD4 79.0(2)
O24W GD15 GD4 150.9(3)
O23W GD15 GD4 96.3(3)
O87 GD15 GD7 63.7(3)
O78 GD15 GD7 111.7(3)
O9 GD15 GD7 38.0(2)
O3 GD15 GD7 79.1(2)
O12W GD15 GD7 104.6(3)
O5 GD15 GD7 38.4(2)
O24W GD15 GD7 131.2(3)
O23W GD15 GD7 152.3(3)
GD4 GD15 GD7 62.535(19)
O87 GD15 GD8 116.5(3)
O78 GD15 GD8 129.6(3)
O9 GD15 GD8 75.8(2)
O3 GD15 GD8 36.6(2)
O12W GD15 GD8 69.9(3)
O5 GD15 GD8 34.8(2)
O24W GD15 GD8 147.8(3)
O23W GD15 GD8 95.6(3)
GD4 GD15 GD8 59.884(18)
GD7 GD15 GD8 58.982(19)
O2 GD16 O86 141.4(4)
O2 GD16 O73 140.8(4)
O86 GD16 O73 72.6(4)
O2 GD16 O32 70.9(3)
O86 GD16 O32 115.1(3)
O73 GD16 O32 76.1(4)
O2 GD16 O13 71.9(4)
O86 GD16 O13 75.4(4)
O73 GD16 O13 115.2(4)
O32 GD16 O13 69.0(3)
O2 GD16 O24 121.1(3)
O86 GD16 O24 76.6(3)
O73 GD16 O24 77.5(4)
O32 GD16 O24 145.8(3)
O13 GD16 O24 143.4(3)
O2 GD16 O48 78.6(3)
O86 GD16 O48 138.4(4)
O73 GD16 O48 77.3(4)
O32 GD16 O48 83.8(3)
O13 GD16 O48 144.9(3)
O24 GD16 O48 69.3(3)
O2 GD16 O52 79.4(3)
O86 GD16 O52 76.9(3)
O73 GD16 O52 138.2(4)
O32 GD16 O52 144.2(3)
O13 GD16 O52 83.2(3)
O24 GD16 O52 67.9(3)
O48 GD16 O52 109.9(3)
O2 GD16 GD25 79.3(2)
O86 GD16 GD25 86.7(3)
O73 GD16 GD25 86.3(3)
O32 GD16 GD25 35.7(2)
O13 GD16 GD25 36.9(3)
O24 GD16 GD25 159.6(2)
O48 GD16 GD25 119.5(2)
O52 GD16 GD25 120.1(2)
O2 GD16 GD22 35.0(2)
O86 GD16 GD22 107.4(3)
O73 GD16 GD22 146.4(3)
O32 GD16 GD22 73.8(2)
O13 GD16 GD22 38.6(3)
O24 GD16 GD22 135.9(2)
O48 GD16 GD22 113.5(2)
O52 GD16 GD22 70.4(2)
GD25 GD16 GD22 60.44(2)
O2 GD16 GD17 34.7(2)
O86 GD16 GD17 146.4(3)
O73 GD16 GD17 107.3(3)
O32 GD16 GD17 38.2(2)
O13 GD16 GD17 74.7(2)
O24 GD16 GD17 136.8(2)
O48 GD16 GD17 70.2(2)
O52 GD16 GD17 113.97(19)
GD25 GD16 GD17 60.123(19)
GD22 GD16 GD17 53.746(19)
O2 GD16 GD23 106.5(2)
O86 GD16 GD23 104.1(3)
O73 GD16 GD23 69.6(3)
O32 GD16 GD23 115.8(2)
O13 GD16 GD23 174.4(3)
O24 GD16 GD23 32.8(2)
O48 GD16 GD23 37.2(2)
O52 GD16 GD23 91.3(2)
GD25 GD16 GD23 148.58(3)
GD22 GD16 GD23 138.30(2)
GD17 GD16 GD23 107.11(2)
O39 GD17 O2 84.4(3)
O39 GD17 O90 83.4(4)
O2 GD17 O90 140.7(3)
O39 GD17 O29 140.9(4)
O2 GD17 O29 78.2(3)
O90 GD17 O29 88.2(4)
O39 GD17 O25 136.8(3)
O2 GD17 O25 70.8(3)
O90 GD17 O25 137.2(4)
O29 GD17 O25 68.6(3)
O39 GD17 O32 72.6(3)
O2 GD17 O32 67.7(3)
O90 GD17 O32 73.0(3)
O29 GD17 O32 68.4(3)
O25 GD17 O32 124.6(3)
O39 GD17 O69 73.4(3)
O2 GD17 O69 69.4(3)
O90 GD17 O69 140.2(4)
O29 GD17 O69 129.7(4)
O25 GD17 O69 65.0(3)
O32 GD17 O69 126.8(3)
O39 GD17 O88 119.4(3)
O2 GD17 O88 144.3(4)
O90 GD17 O88 72.4(4)
O29 GD17 O88 93.8(4)
O25 GD17 O88 73.9(4)
O32 GD17 O88 141.4(3)
O69 GD17 O88 91.2(3)
O39 GD17 O82 69.2(3)
O2 GD17 O82 134.0(3)
O90 GD17 O82 74.5(3)
O29 GD17 O82 144.0(3)
O25 GD17 O82 103.3(3)
O32 GD17 O82 131.9(4)
O69 GD17 O82 67.3(3)
O88 GD17 O82 51.2(4)
O39 GD17 C38 93.7(4)
O2 GD17 C38 148.4(4)
O90 GD17 C38 69.7(4)
O29 GD17 C38 119.0(4)
O25 GD17 C38 90.2(4)
O32 GD17 C38 141.6(4)
O69 GD17 C38 79.8(4)
O88 GD17 C38 26.0(4)
O82 GD17 C38 25.4(4)
O39 GD17 GD22 126.5(2)
O2 GD17 GD22 42.4(3)
O90 GD17 GD22 130.5(3)
O29 GD17 GD22 42.9(3)
O25 GD17 GD22 44.90(19)
O32 GD17 GD22 79.8(2)
O69 GD17 GD22 89.1(2)
O88 GD17 GD22 110.8(3)
O82 GD17 GD22 147.7(3)
C38 GD17 GD22 133.2(4)
O39 GD17 GD25 107.9(2)
O2 GD17 GD25 77.9(2)
O90 GD17 GD25 70.7(3)
O29 GD17 GD25 34.3(3)
O25 GD17 GD25 100.9(2)
O32 GD17 GD25 35.9(2)
O69 GD17 GD25 147.0(2)
O88 GD17 GD25 114.3(2)
O82 GD17 GD25 145.1(2)
C38 GD17 GD25 131.9(3)
GD22 GD17 GD25 63.14(2)
O33 GD18 O14 86.5(4)
O33 GD18 O51 79.8(5)
O14 GD18 O51 76.0(4)
O33 GD18 O82 89.7(4)
O14 GD18 O82 142.8(4)
O51 GD18 O82 139.5(4)
O33 GD18 O56 151.2(4)
O14 GD18 O56 68.5(3)
O51 GD18 O56 80.4(4)
O82 GD18 O56 118.9(3)
O33 GD18 O39 155.6(4)
O14 GD18 O39 117.8(3)
O51 GD18 O39 106.3(4)
O82 GD18 O39 70.3(4)
O56 GD18 O39 51.8(3)
O33 GD18 O29W 85.0(4)
O14 GD18 O29W 145.7(4)
O51 GD18 O29W 69.8(4)
O82 GD18 O29W 70.4(4)
O56 GD18 O29W 107.3(3)
O39 GD18 O29W 75.5(3)
O33 GD18 O80 108.9(4)
O14 GD18 O80 69.4(4)
O51 GD18 O80 143.4(4)
O82 GD18 O80 77.0(4)
O56 GD18 O80 76.3(3)
O39 GD18 O80 80.6(3)
O29W GD18 O80 144.5(4)
O33 GD18 O72 49.0(5)
O14 GD18 O72 68.0(4)
O51 GD18 O72 116.9(4)
O82 GD18 O72 81.8(4)
O56 GD18 O72 126.3(4)
O39 GD18 O72 136.0(4)
O29W GD18 O72 126.4(4)
O80 GD18 O72 60.0(4)
O33 GD18 C2 174.9(5)
O14 GD18 C2 92.3(3)
O51 GD18 C2 95.1(4)
O82 GD18 C2 94.3(4)
O56 GD18 C2 25.6(4)
O39 GD18 C2 26.3(3)
O29W GD18 C2 93.2(3)
O80 GD18 C2 75.2(3)
O72 GD18 C2 134.8(4)
O33 GD18 GD1 82.7(4)
O14 GD18 GD1 37.6(3)
O51 GD18 GD1 112.0(3)
O82 GD18 GD1 105.2(3)
O56 GD18 GD1 85.6(2)
O39 GD18 GD1 115.1(2)
O29W GD18 GD1 167.0(2)
O80 GD18 GD1 39.0(2)
O72 GD18 GD1 40.8(3)
C2 GD18 GD1 99.4(3)
O33 GD18 GD21 118.1(3)
O14 GD18 GD21 35.9(2)
O51 GD18 GD21 68.4(3)
O82 GD18 GD21 146.6(2)
O56 GD18 GD21 33.9(2)
O39 GD18 GD21 85.6(3)
O29W GD18 GD21 126.4(3)
O80 GD18 GD21 76.5(2)
O72 GD18 GD21 102.0(3)
C2 GD18 GD21 59.3(3)
GD1 GD18 GD21 64.051(18)
O46 GD19 O16 140.9(4)
O46 GD19 O42 84.1(3)
O16 GD19 O42 98.8(4)
O46 GD19 O7 80.8(3)
O16 GD19 O7 74.2(3)
O42 GD19 O7 144.0(4)
O46 GD19 O23 69.3(3)
O16 GD19 O23 149.8(4)
O42 GD19 O23 80.9(3)
O7 GD19 O23 122.8(3)
O46 GD19 O41 103.8(3)
O16 GD19 O41 98.9(3)
O42 GD19 O41 139.4(4)
O7 GD19 O41 76.2(3)
O23 GD19 O41 65.8(3)
O46 GD19 O19 75.3(3)
O16 GD19 O19 68.0(4)
O42 GD19 O19 75.1(4)
O7 GD19 O19 69.6(3)
O23 GD19 O19 138.8(3)
O41 GD19 O19 145.5(3)
O46 GD19 O25W 142.2(4)
O16 GD19 O25W 73.9(4)
O42 GD19 O25W 73.7(4)
O7 GD19 O25W 133.7(3)
O23 GD19 O25W 77.1(3)
O41 GD19 O25W 76.7(3)
O19 GD19 O25W 125.4(3)
O46 GD19 GD9 119.9(2)
O16 GD19 GD9 37.5(2)
O42 GD19 GD9 134.4(3)
O7 GD19 GD9 39.9(2)
O23 GD19 GD9 141.82(19)
O41 GD19 GD9 76.1(2)
O19 GD19 GD9 75.0(2)
O25W GD19 GD9 97.2(3)
O46 GD19 GD20 64.5(3)
O16 GD19 GD20 77.8(3)
O42 GD19 GD20 108.7(3)
O7 GD19 GD20 35.5(2)
O23 GD19 GD20 131.2(2)
O41 GD19 GD20 110.5(2)
O19 GD19 GD20 37.1(2)
O25W GD19 GD20 151.7(2)
GD9 GD19 GD20 60.20(2)
O46 GD19 GD11 36.0(3)
O16 GD19 GD11 170.0(2)
O42 GD19 GD11 72.2(3)
O7 GD19 GD11 110.3(2)
O23 GD19 GD11 35.2(2)
O41 GD19 GD11 90.9(2)
O19 GD19 GD11 104.6(2)
O25W GD19 GD11 106.9(3)
GD9 GD19 GD11 149.25(2)
GD20 GD19 GD11 100.51(2)
O46 GD19 GD26 110.9(2)
O16 GD19 GD26 34.3(3)
O42 GD19 GD26 78.6(3)
O7 GD19 GD26 76.7(2)
O23 GD19 GD26 159.26(19)
O41 GD19 GD26 131.2(2)
O19 GD19 GD26 35.6(2)
O25W GD19 GD26 94.4(2)
GD9 GD19 GD26 57.298(19)
GD20 GD19 GD26 59.68(2)
GD11 GD19 GD26 136.64(3)
O24 GD20 O11 140.3(4)
O24 GD20 O84 73.7(4)
O11 GD20 O84 70.2(4)
O24 GD20 O7 130.6(3)
O11 GD20 O7 70.8(3)
O84 GD20 O7 134.9(4)
O24 GD20 O68 76.6(4)
O11 GD20 O68 108.2(4)
O84 GD20 O68 74.3(5)
O7 GD20 O68 140.3(4)
O24 GD20 O19 144.9(3)
O11 GD20 O19 67.8(3)
O84 GD20 O19 113.6(4)
O7 GD20 O19 70.1(3)
O68 GD20 O19 73.1(4)
O24 GD20 O52 70.1(3)
O11 GD20 O52 149.4(4)
O84 GD20 O52 138.8(4)
O7 GD20 O52 84.9(3)
O68 GD20 O52 78.8(4)
O19 GD20 O52 86.9(3)
O24 GD20 O54 66.5(3)
O11 GD20 O54 89.1(3)
O84 GD20 O54 76.2(4)
O7 GD20 O54 81.5(3)
O68 GD20 O54 137.7(4)
O19 GD20 O54 147.8(3)
O52 GD20 O54 105.8(3)
O24 GD20 GD9 140.1(2)
O11 GD20 GD9 34.4(2)
O84 GD20 GD9 96.3(3)
O7 GD20 GD9 39.3(2)
O68 GD20 GD9 139.0(3)
O19 GD20 GD9 74.8(2)
O52 GD20 GD9 124.2(2)
O54 GD20 GD9 73.6(2)
O24 GD20 GD26 152.1(2)
O11 GD20 GD26 35.0(2)
O84 GD20 GD26 83.6(3)
O7 GD20 GD26 77.14(19)
O68 GD20 GD26 81.8(3)
O19 GD20 GD26 35.9(2)
O52 GD20 GD26 122.8(2)
O54 GD20 GD26 124.0(2)
GD9 GD20 GD26 57.280(19)
O24 GD20 GD19 142.7(2)
O11 GD20 GD19 75.6(3)
O84 GD20 GD19 143.4(3)
O7 GD20 GD19 34.9(2)
O68 GD20 GD19 105.5(3)
O19 GD20 GD19 38.2(2)
O52 GD20 GD19 73.8(2)
O54 GD20 GD19 116.3(2)
GD9 GD20 GD19 59.20(2)
GD26 GD20 GD19 60.58(2)
O24 GD20 GD16 32.3(2)
O11 GD20 GD16 171.8(3)
O84 GD20 GD16 101.7(3)
O7 GD20 GD16 116.4(2)
O68 GD20 GD16 69.1(3)
O19 GD20 GD16 117.4(2)
O52 GD20 GD16 38.6(2)
O54 GD20 GD16 88.3(2)
GD9 GD20 GD16 150.63(2)
GD26 GD20 GD16 147.32(3)
GD19 GD20 GD16 112.45(2)
O56 GD21 O26 80.9(3)
O56 GD21 O95 84.0(5)
O26 GD21 O95 144.5(3)
O56 GD21 O12 140.1(3)
O26 GD21 O12 75.0(3)
O95 GD21 O12 97.5(4)
O56 GD21 O14 68.8(3)
O26 GD21 O14 122.3(3)
O95 GD21 O14 80.6(4)
O12 GD21 O14 151.0(3)
O56 GD21 O15 73.9(3)
O26 GD21 O15 70.0(3)
O95 GD21 O15 75.0(4)
O12 GD21 O15 68.2(3)
O14 GD21 O15 137.0(3)
O56 GD21 O67 105.3(4)
O26 GD21 O67 76.3(3)
O95 GD21 O67 139.0(3)
O12 GD21 O67 99.4(3)
O14 GD21 O67 66.8(3)
O15 GD21 O67 146.0(3)
O56 GD21 O32W 140.8(4)
O26 GD21 O32W 134.0(4)
O95 GD21 O32W 74.1(5)
O12 GD21 O32W 75.9(4)
O14 GD21 O32W 75.8(4)
O15 GD21 O32W 128.2(4)
O67 GD21 O32W 74.2(4)
O56 GD21 GD12 120.2(2)
O26 GD21 GD12 40.5(2)
O95 GD21 GD12 133.3(3)
O12 GD21 GD12 37.7(2)
O14 GD21 GD12 143.3(2)
O15 GD21 GD12 75.1(2)
O67 GD21 GD12 76.7(2)
O32W GD21 GD12 98.1(3)
O56 GD21 GD23 64.6(2)
O26 GD21 GD23 35.5(2)
O95 GD21 GD23 109.2(3)
O12 GD21 GD23 77.6(2)
O14 GD21 GD23 130.6(2)
O15 GD21 GD23 37.0(2)
O67 GD21 GD23 110.9(2)
O32W GD21 GD23 153.4(3)
GD12 GD21 GD23 59.778(18)
O56 GD21 GD27 109.8(2)
O26 GD21 GD27 78.3(2)
O95 GD21 GD27 76.9(3)
O12 GD21 GD27 34.5(2)
O14 GD21 GD27 157.5(3)
O15 GD21 GD27 35.9(2)
O67 GD21 GD27 132.2(2)
O32W GD21 GD27 96.6(3)
GD12 GD21 GD27 57.95(2)
GD23 GD21 GD27 60.05(2)
O56 GD21 GD18 35.6(2)
O26 GD21 GD18 109.2(2)
O95 GD21 GD18 73.3(4)
O12 GD21 GD18 169.3(2)
O14 GD21 GD18 34.6(2)
O15 GD21 GD18 103.6(2)
O67 GD21 GD18 91.2(2)
O32W GD21 GD18 105.9(3)
GD12 GD21 GD18 149.01(3)
GD23 GD21 GD18 100.10(2)
GD27 GD21 GD18 135.54(3)
O44 GD22 O2 86.9(3)
O44 GD22 O29 140.4(3)
O2 GD22 O29 78.8(4)
O44 GD22 O40 75.1(3)
O2 GD22 O40 68.2(3)
O29 GD22 O40 130.2(3)
O44 GD22 O25 139.7(3)
O2 GD22 O25 70.9(3)
O29 GD22 O25 68.9(3)
O40 GD22 O25 65.6(3)
O44 GD22 O21W 82.0(4)
O2 GD22 O21W 140.7(4)
O29 GD22 O21W 86.1(4)
O40 GD22 O21W 142.1(4)
O25 GD22 O21W 135.8(4)
O44 GD22 O70 119.1(3)
O2 GD22 O70 144.4(3)
O29 GD22 O70 92.0(4)
O40 GD22 O70 93.9(3)
O25 GD22 O70 73.7(3)
O21W GD22 O70 71.3(4)
O44 GD22 O13 70.9(3)
O2 GD22 O13 68.7(3)
O29 GD22 O13 69.5(4)
O40 GD22 O13 125.6(3)
O25 GD22 O13 126.1(3)
O21W GD22 O13 72.0(4)
O70 GD22 O13 139.8(3)
O44 GD22 O57 68.2(3)
O2 GD22 O57 134.9(3)
O29 GD22 O57 143.1(4)
O40 GD22 O57 69.3(3)
O25 GD22 O57 104.2(3)
O21W GD22 O57 74.3(4)
O70 GD22 O57 52.4(3)
O13 GD22 O57 129.6(3)
O44 GD22 C45 94.3(4)
O2 GD22 C45 147.8(4)
O29 GD22 C45 117.1(4)
O40 GD22 C45 81.0(4)
O25 GD22 C45 88.3(4)
O21W GD22 C45 70.9(4)
O70 GD22 C45 25.6(4)
O13 GD22 C45 141.6(4)
O57 GD22 C45 26.8(4)
O44 GD22 GD17 128.9(2)
O2 GD22 GD17 42.6(2)
O29 GD22 GD17 43.4(3)
O40 GD22 GD17 88.7(2)
O25 GD22 GD17 44.8(3)
O21W GD22 GD17 129.0(3)
O70 GD22 GD17 109.9(2)
O13 GD22 GD17 81.3(2)
O57 GD22 GD17 148.6(2)
C45 GD22 GD17 131.1(3)
O44 GD22 GD16 69.0(2)
O2 GD22 GD16 34.2(2)
O29 GD22 GD16 79.1(3)
O40 GD22 GD16 92.1(2)
O25 GD22 GD16 102.8(2)
O21W GD22 GD16 107.6(3)
O70 GD22 GD16 171.1(3)
O13 GD22 GD16 36.3(2)
O57 GD22 GD16 136.3(2)
C45 GD22 GD16 163.1(3)
GD17 GD22 GD16 63.48(2)
O31 GD23 O24 139.3(3)
O31 GD23 O93 107.9(4)
O24 GD23 O93 77.5(4)
O31 GD23 O26 72.6(3)
O24 GD23 O26 130.1(3)
O93 GD23 O26 138.5(3)
O31 GD23 O15 67.7(3)
O24 GD23 O15 145.7(3)
O93 GD23 O15 72.4(3)
O26 GD23 O15 69.8(3)
O31 GD23 O96 69.0(4)
O24 GD23 O96 74.5(4)
O93 GD23 O96 73.8(4)
O26 GD23 O96 136.7(3)
O15 GD23 O96 111.5(4)
O31 GD23 O48 149.7(3)
O24 GD23 O48 71.0(3)
O93 GD23 O48 76.3(4)
O26 GD23 O48 84.6(3)
O15 GD23 O48 86.0(3)
O96 GD23 O48 138.1(3)
O31 GD23 O54 89.7(3)
O24 GD23 O54 65.4(3)
O93 GD23 O54 138.2(3)
O26 GD23 O54 82.5(3)
O15 GD23 O54 148.1(3)
O96 GD23 O54 78.2(3)
O48 GD23 O54 107.2(3)
O31 GD23 GD12 35.6(2)
O24 GD23 GD12 139.4(2)
O93 GD23 GD12 139.2(3)
O26 GD23 GD12 40.1(2)
O15 GD23 GD12 74.7(2)
O96 GD23 GD12 97.0(3)
O48 GD23 GD12 124.7(2)
O54 GD23 GD12 74.0(2)
O31 GD23 GD21 75.7(2)
O24 GD23 GD21 143.7(2)
O93 GD23 GD21 104.0(3)
O26 GD23 GD21 34.8(2)
O15 GD23 GD21 37.5(2)
O96 GD23 GD21 141.5(3)
O48 GD23 GD21 74.2(2)
O54 GD23 GD21 117.20(19)
GD12 GD23 GD21 59.013(18)
O31 GD23 GD27 34.9(3)
O24 GD23 GD27 152.0(2)
O93 GD23 GD27 81.6(3)
O26 GD23 GD27 77.8(2)
O15 GD23 GD27 35.7(2)
O96 GD23 GD27 82.0(3)
O48 GD23 GD27 121.6(2)
O54 GD23 GD27 124.5(2)
GD12 GD23 GD27 57.69(2)
GD21 GD23 GD27 59.98(2)
O31 GD23 GD16 171.2(2)
O24 GD23 GD16 33.0(2)
O93 GD23 GD16 68.7(3)
O26 GD23 GD16 115.5(2)
O15 GD23 GD16 117.5(2)
O96 GD23 GD16 102.2(3)
O48 GD23 GD16 38.7(2)
O54 GD23 GD16 88.1(2)
GD12 GD23 GD16 150.45(3)
GD21 GD23 GD16 112.80(2)
GD27 GD23 GD16 147.00(3)
O49 GD24 O53 107.2(6)
O49 GD24 O10 143.7(5)
O53 GD24 O10 81.2(4)
O49 GD24 O4 76.8(5)
O53 GD24 O4 75.1(3)
O10 GD24 O4 71.4(3)
O49 GD24 O8 84.1(5)
O53 GD24 O8 139.8(3)
O10 GD24 O8 69.1(3)
O4 GD24 O8 70.2(3)
O49 GD24 O10W 76.4(5)
O53 GD24 O10W 74.0(4)
O10 GD24 O10W 138.6(4)
O4 GD24 O10W 130.2(4)
O8 GD24 O10W 145.4(4)
O49 GD24 O11W 77.9(9)
O53 GD24 O11W 143.6(5)
O10 GD24 O11W 116.4(6)
O4 GD24 O11W 139.2(6)
O8 GD24 O11W 75.8(4)
O10W GD24 O11W 72.4(5)
O49 GD24 O9W 142.8(6)
O53 GD24 O9W 81.8(7)
O10 GD24 O9W 72.5(5)
O4 GD24 O9W 139.5(5)
O8 GD24 O9W 112.6(7)
O10W GD24 O9W 71.6(6)
O11W GD24 O9W 74.7(9)
O49 GD24 GD6 115.5(5)
O53 GD24 GD6 61.6(2)
O10 GD24 GD6 37.1(2)
O4 GD24 GD6 38.8(2)
O8 GD24 GD6 78.6(2)
O10W GD24 GD6 135.7(3)
O11W GD24 GD6 149.6(5)
O9W GD24 GD6 100.7(4)
O49 GD24 GD1 66.5(4)
O53 GD24 GD1 111.4(2)
O10 GD24 GD1 77.5(2)
O4 GD24 GD1 36.3(2)
O8 GD24 GD1 37.3(2)
O10W GD24 GD1 142.4(4)
O11W GD24 GD1 103.7(5)
O9W GD24 GD1 144.9(5)
GD6 GD24 GD1 62.563(18)
O49 GD24 GD5 120.3(4)
O53 GD24 GD5 115.4(3)
O10 GD24 GD5 34.8(2)
O4 GD24 GD5 76.0(2)
O8 GD24 GD5 36.6(2)
O10W GD24 GD5 153.3(4)
O11W GD24 GD5 90.0(5)
O9W GD24 GD5 84.7(5)
GD6 GD24 GD5 59.605(18)
GD1 GD24 GD5 60.173(18)
O29 GD25 O92 84.5(4)
O29 GD25 O32 72.6(4)
O92 GD25 O32 77.9(4)
O29 GD25 O26W 145.6(6)
O92 GD25 O26W 110.0(6)
O32 GD25 O26W 80.0(6)
O29 GD25 O13 72.5(4)
O92 GD25 O13 143.7(3)
O32 GD25 O13 68.7(3)
O26W GD25 O13 78.3(6)
O29 GD25 O20W 142.8(4)
O92 GD25 O20W 73.6(4)
O32 GD25 O20W 128.9(4)
O26W GD25 O20W 71.4(6)
O13 GD25 O20W 139.7(4)
O29 GD25 O17W 91.5(6)
O92 GD25 O17W 134.9(7)
O32 GD25 O17W 143.0(6)
O26W GD25 O17W 98.3(8)
O13 GD25 O17W 74.7(6)
O20W GD25 O17W 83.7(7)
O29 GD25 O19W 73.5(5)
O92 GD25 O19W 76.0(5)
O32 GD25 O19W 138.6(4)
O26W GD25 O19W 139.3(6)
O13 GD25 O19W 121.4(6)
O20W GD25 O19W 72.2(5)
O17W GD25 O19W 60.0(7)
O29 GD25 GD16 80.7(3)
O92 GD25 GD16 113.6(3)
O32 GD25 GD16 35.9(2)
O26W GD25 GD16 64.9(5)
O13 GD25 GD16 36.4(3)
O20W GD25 GD16 135.5(3)
O17W GD25 GD16 109.9(6)
O19W GD25 GD16 151.6(4)
O29 GD25 GD17 36.0(3)
O92 GD25 GD17 70.1(3)
O32 GD25 GD17 38.6(2)
O26W GD25 GD17 118.4(5)
O13 GD25 GD17 75.0(2)
O20W GD25 GD17 143.5(3)
O17W GD25 GD17 125.4(6)
O19W GD25 GD17 101.7(4)
GD16 GD25 GD17 60.746(18)
O29 GD25 GD22 35.3(3)
O92 GD25 GD22 118.6(3)
O32 GD25 GD22 73.8(2)
O26W GD25 GD22 116.9(5)
O13 GD25 GD22 38.7(3)
O20W GD25 GD22 157.3(3)
O17W GD25 GD22 74.3(6)
O19W GD25 GD22 91.5(5)
GD16 GD25 GD22 60.27(2)
GD17 GD25 GD22 53.880(18)
O11 GD26 O3W 147.0(8)
O11 GD26 O19 68.5(3)
O3W GD26 O19 143.7(7)
O11 GD26 O8W 92.7(5)
O3W GD26 O8W 93.5(8)
O19 GD26 O8W 71.6(4)
O11 GD26 O16 72.3(4)
O3W GD26 O16 119.7(8)
O19 GD26 O16 67.9(3)
O8W GD26 O16 139.6(4)
O11 GD26 O4W 142.4(4)
O3W GD26 O4W 69.4(8)
O19 GD26 O4W 78.3(4)
O8W GD26 O4W 93.2(6)
O16 GD26 O4W 79.4(4)
O11 GD26 O97 79.0(4)
O3W GD26 O97 76.6(8)
O19 GD26 O97 134.3(4)
O8W GD26 O97 143.0(6)
O16 GD26 O97 72.2(5)
O4W GD26 O97 115.4(6)
O11 GD26 O2W 77.9(5)
O3W GD26 O2W 72.6(9)
O19 GD26 O2W 130.5(6)
O8W GD26 O2W 74.9(6)
O16 GD26 O2W 133.9(5)
O4W GD26 O2W 139.3(5)
O97 GD26 O2W 68.1(7)
O11 GD26 GD9 37.5(3)
O3W GD26 GD9 132.2(7)
O19 GD26 GD9 78.4(2)
O8W GD26 GD9 129.2(4)
O16 GD26 GD9 40.5(3)
O4W GD26 GD9 119.9(3)
O97 GD26 GD9 56.7(4)
O2W GD26 GD9 96.4(4)
O11 GD26 GD20 35.1(3)
O3W GD26 GD20 163.3(7)
O19 GD26 GD20 36.5(2)
O8W GD26 GD20 70.5(4)
O16 GD26 GD20 76.8(2)
O4W GD26 GD20 114.8(3)
O97 GD26 GD20 113.2(4)
O2W GD26 GD20 97.9(5)
GD9 GD26 GD20 61.187(19)
O11 GD26 GD19 75.0(3)
O3W GD26 GD19 132.8(8)
O19 GD26 GD19 37.3(2)
O8W GD26 GD19 107.9(3)
O16 GD26 GD19 32.5(3)
O4W GD26 GD19 67.9(3)
O97 GD26 GD19 104.6(4)
O2W GD26 GD19 152.8(4)
GD9 GD26 GD19 60.172(19)
GD20 GD26 GD19 59.75(2)
O12 GD27 O33W 86.5(4)
O12 GD27 O31 72.4(3)
O33W GD27 O31 143.5(5)
O12 GD27 O15 69.9(3)
O33W GD27 O15 76.6(5)
O31 GD27 O15 68.3(4)
O12 GD27 O27W 142.6(4)
O33W GD27 O27W 89.1(5)
O31 GD27 O27W 90.2(4)
O15 GD27 O27W 72.9(4)
O12 GD27 O77 70.1(5)
O33W GD27 O77 120.4(6)
O31 GD27 O77 80.5(6)
O15 GD27 O77 134.9(5)
O27W GD27 O77 140.8(5)
O12 GD27 O5W 133.1(5)
O33W GD27 O5W 70.9(6)
O31 GD27 O5W 144.4(5)
O15 GD27 O5W 137.2(5)
O27W GD27 O5W 79.3(5)
O77 GD27 O5W 86.5(7)
O12 GD27 O7W 130.2(4)
O33W GD27 O7W 138.6(5)
O31 GD27 O7W 75.0(5)
O15 GD27 O7W 128.8(5)
O27W GD27 O7W 72.6(5)
O77 GD27 O7W 68.1(5)
O5W GD27 O7W 69.4(6)
O12 GD27 O6W 72.6(8)
O33W GD27 O6W 64.6(9)
O31 GD27 O6W 131.4(8)
O15 GD27 O6W 126.8(8)
O27W GD27 O6W 137.0(8)
O77 GD27 O6W 56.4(9)
O5W GD27 O6W 60.6(9)
O7W GD27 O6W 104.2(9)
O12 GD27 GD12 39.0(2)
O33W GD27 GD12 125.0(4)
O31 GD27 GD12 37.7(2)
O15 GD27 GD12 77.4(2)
O27W GD27 GD12 127.1(3)
O77 GD27 GD12 58.4(5)
O5W GD27 GD12 144.9(5)
O7W GD27 GD12 94.8(3)
O6W GD27 GD12 95.8(8)
O12 GD27 GD21 35.0(3)
O33W GD27 GD21 70.2(4)
O31 GD27 GD21 75.7(3)
O15 GD27 GD21 37.2(2)
O27W GD27 GD21 109.4(3)
O77 GD27 GD21 105.0(4)
O5W GD27 GD21 139.9(4)
O7W GD27 GD21 150.6(4)
O6W GD27 GD21 93.7(8)
GD12 GD27 GD21 59.88(2)
O12 GD27 GD23 77.8(3)
O33W GD27 GD23 112.7(4)
O31 GD27 GD23 34.8(3)
O15 GD27 GD23 36.4(2)
O27W GD27 GD23 69.8(3)
O77 GD27 GD23 114.2(5)
O5W GD27 GD23 148.7(4)
O7W GD27 GD23 95.7(4)
O6W GD27 GD23 150.3(8)
GD12 GD27 GD23 60.38(2)
GD21 GD27 GD23 59.97(2)
O83 C1 O69 117.1(16)
O83 C1 O80 123.1(14)
O69 C1 O80 119.7(15)
O83 C1 GD13 59.2(8)
O69 C1 GD13 58.2(9)
O80 C1 GD13 176.7(11)
O48 C2 O56 125.7(13)
O48 C2 O39 124.6(12)
O56 C2 O39 109.8(11)
O48 C2 GD18 173.0(11)
O56 C2 GD18 54.5(6)
O39 C2 GD18 55.7(6)
O50 C3 O54 123.7(14)
O50 C3 O79 115.2(13)
O54 C3 O79 121.1(14)
O50 C3 GD14 56.6(8)
O54 C3 GD14 177.6(11)
O79 C3 GD14 58.8(7)
O61 C4 O41 125.1(13)
O61 C4 O35 115.9(13)
O41 C4 O35 118.5(13)
O61 C4 GD10 59.7(8)
O41 C4 GD10 174.5(10)
O35 C4 GD10 57.4(7)
O40 C5 O62 129.0(12)
O40 C5 O65 112.8(11)
O62 C5 O65 117.7(12)
O40 C5 GD13 56.0(6)
O62 C5 GD13 175.0(10)
O65 C5 GD13 57.6(6)
O44 C6 O52 125.8(13)
O44 C6 O46 115.9(13)
O52 C6 O46 118.2(12)
O44 C6 GD11 58.3(7)
O52 C6 GD11 171.9(9)
O46 C6 GD11 58.3(7)
O66 C7 O37 113.7(10)
O66 C7 O36 124.4(10)
O37 C7 O36 121.7(11)
O66 C7 GD2 58.3(6)
O37 C7 GD2 55.5(6)
O36 C7 GD2 171.4(9)
O67 C8 O38 127.2(11)
O67 C8 O45 118.2(11)
O38 C8 O45 114.4(10)
O67 C8 GD3 177.3(9)
O38 C8 GD3 55.3(6)
O45 C8 GD3 59.5(6)
C9 C11 C21 124(2)
C64 C12 C30 108(2)
O96 C13 O84 115.1(14)
O96 C13 C61 118(2)
O84 C13 C61 125.1(18)
C14 C20 C62 101.5(16)
O63 C21 C11 128(2)
O63 C21 O34 120.3(16)
C11 C21 O34 111.4(18)
O63 C21 GD14 61.0(9)
C11 C21 GD14 157.6(17)
O34 C21 GD14 62.0(8)
C10 C24 C50 113(2)
C15 C27 C38 111(2)
O86 C30 O68 125.9(16)
O86 C30 C12 118.7(19)
O68 C30 C12 114.8(16)
C25 C33 C35 110(2)
C28 C34 C45 114.9(19)
O74 C35 O97 120(2)
O74 C35 C33 132(2)
O97 C35 C33 108.0(17)
C22 C37 C60 113.4(19)
O82 C38 O88 122.4(14)
O82 C38 C27 121.6(17)
O88 C38 C27 115.5(17)
O82 C38 GD17 62.0(8)
O88 C38 GD17 60.8(8)
C27 C38 GD17 176.3(15)
C44 C40 C36 116.0(15)
O58 C41 O91 121.1(18)
O58 C41 C63 117.8(17)
O91 C41 C63 119.6(18)
C43 C42 C23 114.9(16)
O85 C43 O64 116.4(15)
O85 C43 C42 123.0(15)
O64 C43 C42 120.5(14)
O85 C43 GD11 55.3(9)
O64 C43 GD11 61.3(8)
C42 C43 GD11 178.2(11)
O72 C44 O33 108.2(15)
O72 C44 C40 134.5(18)
O33 C44 C40 117.0(17)
O70 C45 O57 120.5(15)
O70 C45 C34 119.0(14)
O57 C45 C34 120.4(15)
O70 C45 GD22 58.8(9)
O57 C45 GD22 61.7(8)
C34 C45 GD22 176.6(11)
C17 C46 C66 107.9(19)
O77 C47 O76 120.0(17)
O77 C47 C19 112(2)
O76 C47 C19 128(2)
C68 C48 C59 120.2(19)
C16 C49 C53 115.4(16)
O92 C50 O90 127.5(18)
O92 C50 C24 115.8(18)
O90 C50 C24 116.7(17)
O53 C51 O75 122.6(14)
O53 C51 C65 121.3(14)
O75 C51 C65 116.0(15)
C32 C52 C55 114.1(14)
O81 C53 O42 124.6(13)
O81 C53 C49 121.6(15)
O42 C53 C49 113.3(13)
O78 C54 O43 124.3(15)
O78 C54 C67 119.2(16)
O43 C54 C67 116.4(13)
O49 C62 O71 124(2)
O49 C62 C20 130.0(18)
O71 C62 C20 106(2)
C51 C65 C18 115.9(17)
O93 C66 O73 125.6(17)
O93 C66 C46 119.2(18)
O73 C66 C46 114.9(16)
C39 C67 C54 114.9(16)
O87 C68 O47 125.9(15)
O87 C68 C48 120.2(19)
O47 C68 C48 113.7(17)
C31 C63 C41 115.4(19)
O60 C60 O89 124.9(16)
O60 C60 C37 122.0(18)
O89 C60 C37 112.8(15)
O55 C55 O59 125.4(13)
O55 C55 C52 120.2(14)
O59 C55 C52 114.4(12)
GD10 O1 GD7 109.0(3)
GD10 O1 GD2 97.9(4)
GD7 O1 GD2 107.4(3)
GD16 O2 GD22 110.8(3)
GD16 O2 GD17 111.6(4)
GD22 O2 GD17 95.0(3)
GD15 O3 GD4 104.0(3)
GD15 O3 GD8 108.4(3)
GD4 O3 GD8 104.4(4)
GD1 O4 GD6 111.5(3)
GD1 O4 GD24 106.2(3)
GD6 O4 GD24 101.6(4)
GD8 O5 GD15 110.4(3)
GD8 O5 GD7 104.4(4)
GD15 O5 GD7 103.3(3)
GD5 O6 GD1 109.0(4)
GD5 O6 GD6 102.8(4)
GD1 O6 GD6 107.0(4)
GD19 O7 GD20 109.6(3)
GD19 O7 GD9 103.3(3)
GD20 O7 GD9 103.7(3)
GD1 O8 GD24 104.8(4)
GD1 O8 GD5 106.5(3)
GD24 O8 GD5 107.1(4)
GD4 O9 GD15 104.8(3)
GD4 O9 GD7 110.4(4)
GD15 O9 GD7 104.2(3)
GD6 O10 GD5 108.1(3)
GD6 O10 GD24 104.1(4)
GD5 O10 GD24 110.0(3)
GD9 O11 GD26 104.4(4)
GD9 O11 GD20 110.5(4)
GD26 O11 GD20 109.9(4)
GD27 O12 GD21 110.5(4)
GD27 O12 GD12 103.1(3)
GD21 O12 GD12 105.2(4)
GD16 O13 GD25 106.7(4)
GD16 O13 GD22 105.1(4)
GD25 O13 GD22 104.3(4)
GD18 O14 GD1 106.0(4)
GD18 O14 GD21 109.5(3)
GD1 O14 GD21 115.0(4)
GD27 O15 GD23 107.9(3)
GD27 O15 GD21 106.8(4)
GD23 O15 GD21 105.5(4)
GD19 O16 GD26 113.1(4)
GD19 O16 GD9 107.7(4)
GD26 O16 GD9 99.9(4)
GD13 O17 GD8 111.1(3)
GD13 O17 GD5 110.2(4)
GD8 O17 GD5 113.4(4)
GD3 O18 GD6 107.3(4)
GD3 O18 GD2 105.1(3)
GD6 O18 GD2 110.1(4)
GD26 O19 GD20 107.6(4)
GD26 O19 GD19 107.1(4)
GD20 O19 GD19 104.7(3)
GD14 O20 GD2 101.3(4)
GD14 O20 GD10 98.0(3)
GD2 O20 GD10 94.9(4)
GD3 O21 GD14 108.7(4)
GD3 O21 GD2 108.9(3)
GD14 O21 GD2 99.0(3)
GD14 O22 GD10 97.4(3)
GD14 O22 GD9 109.2(4)
GD10 O22 GD9 108.7(4)
GD4 O23 GD11 105.4(3)
GD4 O23 GD19 115.9(3)
GD11 O23 GD19 108.0(4)
GD20 O24 GD23 118.5(4)
GD20 O24 GD16 115.7(4)
GD23 O24 GD16 114.3(4)
GD13 O25 GD17 115.3(4)
GD13 O25 GD22 114.1(4)
GD17 O25 GD22 90.3(3)
GD21 O26 GD23 109.7(4)
GD21 O26 GD12 102.3(3)
GD23 O26 GD12 102.1(3)
GD4 O27 GD8 109.7(4)
GD4 O27 GD7 107.9(4)
GD8 O27 GD7 102.7(3)
GD10 O28 GD14 97.7(4)
GD10 O28 GD2 97.7(4)
GD14 O28 GD2 95.0(4)
GD25 O29 GD22 110.8(4)
GD25 O29 GD17 109.7(5)
GD22 O29 GD17 93.7(4)
GD3 O30 GD12 108.4(4)
GD3 O30 GD14 105.5(4)
GD12 O30 GD14 110.2(3)
GD12 O31 GD23 108.6(4)
GD12 O31 GD27 104.2(4)
GD23 O31 GD27 110.3(4)
GD25 O32 GD16 108.3(3)
GD25 O32 GD17 105.5(3)
GD16 O32 GD17 106.0(3)
C44 O33 GD18 110.1(12)
C21 O34 GD14 85.3(9)
C4 O35 GD7 146.8(9)
C4 O35 GD10 95.6(9)
GD7 O35 GD10 109.9(4)
C7 O36 GD8 127.7(7)
C7 O36 GD5 122.4(8)
GD8 O36 GD5 109.3(4)
C7 O37 GD7 140.1(8)
C7 O37 GD2 98.2(7)
GD7 O37 GD2 110.2(3)
C8 O38 GD6 142.9(8)
C8 O38 GD3 98.9(7)
GD6 O38 GD3 110.9(4)
C2 O39 GD17 138.4(9)
C2 O39 GD18 98.1(7)
GD17 O39 GD18 112.6(4)
C5 O40 GD13 98.4(7)
C5 O40 GD22 140.8(8)
GD13 O40 GD22 111.6(3)
C4 O41 GD19 120.8(9)
C4 O41 GD4 129.8(9)
GD19 O41 GD4 109.4(3)
C53 O42 GD19 133.7(9)
C54 O43 GD4 138.1(9)
C6 O44 GD22 135.7(8)
C6 O44 GD11 95.8(8)
GD22 O44 GD11 112.6(4)
C8 O45 GD12 146.2(8)
C8 O45 GD3 93.0(7)
GD12 O45 GD3 107.6(4)
C6 O46 GD19 154.1(9)
C6 O46 GD11 94.4(8)
GD19 O46 GD11 111.0(4)
C68 O47 GD7 120.8(9)
C2 O48 GD23 125.4(9)
C2 O48 GD16 129.5(9)
GD23 O48 GD16 104.2(3)
C62 O49 GD24 137.5(15)
C3 O50 GD9 149.1(10)
C3 O50 GD14 98.7(9)
GD9 O50 GD14 111.7(4)
C6 O52 GD20 127.5(8)
C6 O52 GD16 126.4(8)
GD20 O52 GD16 104.8(4)
C51 O53 GD24 142.3(10)
C3 O54 GD20 126.3(9)
C3 O54 GD23 126.0(9)
GD20 O54 GD23 107.5(3)
C55 O55 GD7 141.0(11)
C2 O56 GD21 148.2(9)
C2 O56 GD18 99.9(8)
GD21 O56 GD18 110.5(4)
C45 O57 GD11 158.2(11)
C45 O57 GD22 91.4(10)
GD11 O57 GD22 108.9(4)
C55 O59 GD2 133.2(8)
C60 O60 GD8 140.4(12)
C4 O61 GD9 140.5(10)
C4 O61 GD10 96.6(9)
GD9 O61 GD10 105.2(4)
C5 O62 GD4 129.9(8)
C5 O62 GD11 120.8(8)
GD4 O62 GD11 98.6(3)
C21 O63 GD14 92.0(11)
C43 O64 GD4 140.4(9)
C43 O64 GD11 91.5(8)
GD4 O64 GD11 95.0(3)
C5 O65 GD8 144.0(8)
C5 O65 GD13 93.0(8)
GD8 O65 GD13 113.1(3)
C7 O66 GD6 148.0(8)
C7 O66 GD2 95.7(7)
GD6 O66 GD2 114.9(4)
C8 O67 GD21 124.2(8)
C8 O67 GD1 125.4(8)
GD21 O67 GD1 110.3(3)
C30 O68 GD20 135.5(10)
C1 O69 GD13 95.2(10)
C1 O69 GD17 143.8(10)
GD13 O69 GD17 110.3(4)
C45 O70 GD22 95.6(9)
C44 O72 GD1 135.7(13)
C44 O72 GD18 92.5(11)
GD1 O72 GD18 93.1(4)
C66 O73 GD16 136.7(11)
C35 O74 GD9 119.5(15)
C51 O75 GD6 120.5(10)
C47 O76 GD12 115.4(11)
C47 O77 GD27 147.8(14)
C54 O78 GD15 135.1(11)
C3 O79 GD12 144.5(10)
C3 O79 GD14 94.4(9)
GD12 O79 GD14 113.9(4)
C1 O80 GD1 126.0(9)
C1 O80 GD18 126.1(9)
GD1 O80 GD18 101.3(4)
C53 O81 GD11 141.1(10)
C38 O82 GD18 156.3(11)
C38 O82 GD17 92.6(9)
GD18 O82 GD17 107.8(4)
C1 O83 GD5 143.9(10)
C1 O83 GD13 94.4(9)
GD5 O83 GD13 110.4(4)
C13 O84 GD20 148.1(9)
C43 O85 GD11 99.3(10)
C30 O86 GD16 141.0(12)
C68 O87 GD15 144.2(10)
C38 O88 GD17 93.2(9)
C60 O89 GD5 138.6(10)
C50 O90 GD17 132.0(11)
C41 O91 GD3 163.9(13)
C50 O92 GD25 137.6(11)
C66 O93 GD23 139.1(12)
C56 O95 GD21 118.2(15)
C13 O96 GD23 143.5(13)
C35 O97 GD26 139.3(15)
C62 O71 GD1 123.5(15)
Cl1 O99 GD13 148.7(6)
C56 O33W GD27 135(2)
O99 Cl1 O98 104.5(6)
O99 Cl1 O101 114.0(7)
O98 Cl1 O101 108.4(8)
O99 Cl1 O100 108.0(7)
O98 Cl1 O100 110.8(6)
O101 Cl1 O100 110.9(6)
O112 Cl2 O115 102.8(15)
O112 Cl2 O111 106.0(11)
O115 Cl2 O111 116.8(12)
O112 Cl2 O109 112.7(10)
O115 Cl2 O109 107.3(9)
O111 Cl2 O109 111.1(11)
O110 Cl3 O108 103.9(10)
O110 Cl3 O107 113.8(11)
O108 Cl3 O107 108.7(10)
O110 Cl3 O113 110.5(10)
O108 Cl3 O113 104.5(11)
O107 Cl3 O113 114.4(11)
O116 Cl4 O117 111.2(15)
O116 Cl4 O121 107.4(11)
O117 Cl4 O121 111.9(15)
O116 Cl4 O120 102.0(17)
O117 Cl4 O120 116.5(18)
O121 Cl4 O120 107.1(17)
O126 Cl5 O125 107.0(14)
O126 Cl5 O129 104.4(13)
O125 Cl5 O129 112.4(13)
O126 Cl5 O130 112.8(13)
O125 Cl5 O130 110.8(12)
O129 Cl5 O130 109.2(13)
O122 Cl6 O123 104.5(12)
O122 Cl6 O119 113.3(13)
O123 Cl6 O119 112.0(12)
O122 Cl6 O114 107.5(13)
O123 Cl6 O114 107.0(10)
O119 Cl6 O114 112.0(10)
O105 Cl7 O104 120(2)
O105 Cl7 O106 115.8(18)
O104 Cl7 O106 116(2)
O105 Cl7 O103 110(2)
O104 Cl7 O103 96(2)
O106 Cl7 O103 94(2)
C58 C57 C56 126(4)
O33W C56 O95 136(3)
O33W C56 C57 137(3)
O95 C56 C57 84(2)
C13 C61 C26 89.3(19)

loop_
_geom_bond_atom_site_label_1
_geom_bond_atom_site_label_2
_geom_bond_distance
GD1 O71 2.286(15)
GD1 O4 2.326(9)
GD1 O6 2.356(10)
GD1 O8 2.365(9)
GD1 O14 2.403(10)
GD1 O80 2.425(9)
GD1 O72 2.475(14)
GD1 O67 2.510(9)
GD1 GD24 3.7713(10)
GD1 GD18 3.7810(9)
GD1 GD5 3.8303(11)
GD1 GD6 3.8659(10)
GD2 O21 2.390(10)
GD2 O1 2.412(9)
GD2 O20 2.414(9)
GD2 O59 2.417(12)
GD2 O15W 2.418(10)
GD2 O37 2.420(9)
GD2 O18 2.457(10)
GD2 O28 2.470(9)
GD2 O66 2.485(9)
GD2 C7 2.904(11)
GD2 GD10 3.6047(9)
GD2 GD14 3.6282(10)
GD3 O91 2.201(10)
GD3 O21 2.306(9)
GD3 O30 2.346(9)
GD3 O18 2.358(10)
GD3 O13W 2.377(9)
GD3 O38 2.402(9)
GD3 O14W 2.445(13)
GD3 O45 2.488(10)
GD3 C8 2.885(12)
GD3 GD14 3.8098(9)
GD3 GD6 3.8652(10)
GD4 O27 2.302(9)
GD4 O23 2.322(8)
GD4 O9 2.329(9)
GD4 O43 2.330(10)
GD4 O3 2.357(8)
GD4 O62 2.399(9)
GD4 O64 2.485(10)
GD4 O41 2.498(10)
GD4 GD11 3.7007(9)
GD4 GD15 3.7054(10)
GD4 GD8 3.7918(9)
GD4 GD7 3.8530(9)
GD5 O10 2.348(8)
GD5 O6 2.348(10)
GD5 O83 2.352(9)
GD5 O89 2.353(12)
GD5 O17 2.397(9)
GD5 O8 2.415(10)
GD5 O37W 2.428(12)
GD5 O36 2.472(9)
GD5 GD6 3.7512(10)
GD5 GD24 3.8676(10)
GD5 GD13 3.9041(9)
GD6 O66 2.274(10)
GD6 O10 2.285(9)
GD6 O38 2.290(9)
GD6 O75 2.332(10)
GD6 O4 2.351(9)
GD6 O28W 2.383(10)
GD6 O18 2.439(9)
GD6 O6 2.452(9)
GD6 GD24 3.6721(10)
GD7 O35 2.258(9)
GD7 O37 2.316(9)
GD7 O47 2.341(11)
GD7 O55 2.346(9)
GD7 O9 2.364(9)
GD7 O5 2.375(9)
GD7 O1 2.406(9)
GD7 O27 2.462(9)
GD7 GD15 3.7179(11)
GD7 GD8 3.7457(10)
GD8 O65 2.292(9)
GD8 O60 2.332(9)
GD8 O27 2.334(9)
GD8 O5 2.365(9)
GD8 O17 2.397(9)
GD8 O94 2.432(14)
GD8 O36 2.441(11)
GD8 O3 2.442(9)
GD8 GD15 3.8850(10)
GD8 GD13 3.9260(10)
GD9 O50 2.291(10)
GD9 O11 2.303(10)
GD9 O74 2.353(11)
GD9 O61 2.392(11)
GD9 O34W 2.416(11)
GD9 O16 2.418(10)
GD9 O22 2.434(9)
GD9 O7 2.490(9)
GD9 GD26 3.6662(10)
GD9 GD19 3.7797(11)
GD9 GD20 3.8182(11)
GD9 GD14 3.9224(9)
GD10 O28 2.317(10)
GD10 O1 2.368(8)
GD10 O22 2.403(10)
GD10 O31W 2.416(9)
GD10 O16W 2.477(12)
GD10 O20 2.479(11)
GD10 O35 2.489(10)
GD10 O1W 2.547(11)
GD10 O61 2.554(9)
GD10 C4 2.939(16)
GD10 GD14 3.5911(11)
GD11 O23 2.330(8)
GD11 O57 2.335(10)
GD11 O81 2.340(9)
GD11 O85 2.405(12)
GD11 O46 2.418(9)
GD11 O44 2.423(10)
GD11 O22W 2.428(10)
GD11 O62 2.483(8)
GD11 O64 2.534(10)
GD11 C6 2.833(15)
GD11 C43 2.888(17)
GD12 O79 2.280(10)
GD12 O76 2.313(12)
GD12 O45 2.316(9)
GD12 O31 2.322(10)
GD12 O12 2.377(10)
GD12 O30W 2.391(10)
GD12 O30 2.435(10)
GD12 O26 2.495(9)
GD12 GD27 3.6793(12)
GD12 GD21 3.7546(10)
GD12 GD23 3.7844(10)
GD13 O25 2.292(9)
GD13 O17 2.363(9)
GD13 O69 2.378(11)
GD13 O35W 2.381(11)
GD13 O40 2.391(8)
GD13 O83 2.402(9)
GD13 O65 2.413(10)
GD13 O36W 2.452(13)
GD13 C1 2.787(18)
GD13 C5 2.854(13)
GD13 O99 2.904(11)
GD14 O20 2.276(10)
GD14 O22 2.379(9)
GD14 O21 2.382(8)
GD14 O30 2.439(10)
GD14 O50 2.448(10)
GD14 O28 2.451(12)
GD14 O63 2.485(11)
GD14 O79 2.486(10)
GD14 O34 2.515(14)
GD14 C21 2.839(19)
GD14 C3 2.898(15)
GD15 O87 2.332(10)
GD15 O78 2.337(10)
GD15 O9 2.347(8)
GD15 O3 2.347(9)
GD15 O12W 2.360(11)
GD15 O5 2.366(9)
GD15 O24W 2.382(14)
GD15 O23W 2.441(12)
GD16 O2 2.297(9)
GD16 O86 2.335(10)
GD16 O73 2.340(14)
GD16 O32 2.341(9)
GD16 O13 2.344(11)
GD16 O24 2.356(9)
GD16 O48 2.543(9)
GD16 O52 2.567(9)
GD16 GD25 3.7860(11)
GD16 GD22 3.8241(11)
GD16 GD17 3.8483(10)
GD16 GD23 3.9475(11)
GD17 O39 2.315(12)
GD17 O2 2.355(9)
GD17 O90 2.364(12)
GD17 O29 2.388(10)
GD17 O25 2.444(11)
GD17 O32 2.476(8)
GD17 O69 2.497(10)
GD17 O88 2.499(10)
GD17 O82 2.525(9)
GD17 C38 2.857(15)
GD17 GD22 3.4681(10)
GD17 GD25 3.8246(10)
GD18 O33 2.312(12)
GD18 O14 2.329(10)
GD18 O51 2.334(13)
GD18 O82 2.358(12)
GD18 O56 2.404(10)
GD18 O39 2.426(9)
GD18 O29W 2.443(10)
GD18 O80 2.464(11)
GD18 O72 2.727(13)
GD18 C2 2.909(12)
GD18 GD21 3.8699(10)
GD19 O46 2.243(9)
GD19 O16 2.261(11)
GD19 O42 2.319(10)
GD19 O7 2.328(9)
GD19 O23 2.419(9)
GD19 O41 2.428(9)
GD19 O19 2.451(10)
GD19 O25W 2.461(10)
GD19 GD20 3.8337(11)
GD19 GD26 3.8656(11)
GD20 O24 2.342(10)
GD20 O11 2.343(10)
GD20 O84 2.356(14)
GD20 O7 2.363(9)
GD20 O68 2.366(11)
GD20 O19 2.390(10)
GD20 O52 2.454(9)
GD20 O54 2.465(9)
GD20 GD26 3.8308(11)
GD21 O56 2.306(10)
GD21 O26 2.324(9)
GD21 O95 2.328(13)
GD21 O12 2.351(10)
GD21 O14 2.409(9)
GD21 O15 2.427(9)
GD21 O67 2.433(10)
GD21 O32W 2.463(10)
GD21 GD23 3.8382(9)
GD21 GD27 3.8387(11)
GD22 O44 2.331(8)
GD22 O2 2.348(11)
GD22 O29 2.365(11)
GD22 O40 2.419(9)
GD22 O25 2.448(8)
GD22 O21W 2.448(10)
GD22 O70 2.462(11)
GD22 O13 2.473(12)
GD22 O57 2.524(12)
GD22 C45 2.865(17)
GD23 O31 2.338(12)
GD23 O24 2.343(10)
GD23 O93 2.355(11)
GD23 O26 2.370(8)
GD23 O15 2.397(10)
GD23 O96 2.434(13)
GD23 O48 2.461(10)
GD23 O54 2.527(10)
GD23 GD27 3.8414(13)
GD24 O49 2.254(15)
GD24 O53 2.332(12)
GD24 O10 2.373(9)
GD24 O4 2.388(8)
GD24 O8 2.393(9)
GD24 O10W 2.423(11)
GD24 O11W 2.427(17)
GD24 O9W 2.43(2)
GD25 O29 2.289(11)
GD25 O92 2.293(10)
GD25 O32 2.329(9)
GD25 O26W 2.34(2)
GD25 O13 2.375(10)
GD25 O20W 2.399(11)
GD25 O17W 2.42(3)
GD25 O19W 2.510(19)
GD26 O11 2.337(10)
GD26 O3W 2.34(3)
GD26 O19 2.356(9)
GD26 O8W 2.363(17)
GD26 O16 2.371(11)
GD26 O4W 2.383(14)
GD26 O97 2.417(14)
GD26 O2W 2.48(2)
GD27 O12 2.323(10)
GD27 O33W 2.325(14)
GD27 O31 2.341(11)
GD27 O15 2.354(10)
GD27 O27W 2.382(12)
GD27 O77 2.412(17)
GD27 O5W 2.451(19)
GD27 O7W 2.516(12)
GD27 O6W 2.69(3)
C1 O83 1.241(19)
C1 O69 1.252(17)
C1 O80 1.28(2)
C2 O48 1.215(14)
C2 O56 1.277(16)
C2 O39 1.300(16)
C3 O50 1.224(18)
C3 O54 1.295(17)
C3 O79 1.312(17)
C4 O61 1.192(17)
C4 O41 1.290(18)
C4 O35 1.340(16)
C5 O40 1.249(16)
C5 O62 1.266(15)
C5 O65 1.404(15)
C6 O44 1.245(16)
C6 O52 1.291(17)
C6 O46 1.302(16)
C7 O66 1.276(16)
C7 O37 1.298(13)
C7 O36 1.317(15)
C8 O67 1.230(14)
C8 O38 1.267(14)
C8 O45 1.338(15)
C9 C11 1.505(18)
C10 C24 1.43(4)
C11 C21 1.536(17)
C12 C64 1.485(18)
C12 C30 1.60(3)
C13 O96 1.21(2)
C13 O84 1.30(2)
C13 C61 1.460(16)
C14 C20 1.544(16)
C15 C27 1.37(4)
C16 C49 1.42(3)
C17 C46 1.48(3)
C18 C65 1.55(3)
C19 C47 1.533(18)
C20 C62 1.60(3)
C21 O63 1.29(2)
C21 O34 1.54(3)
C22 C37 1.42(4)
C23 C42 1.49(3)
C24 C50 1.54(3)
C25 C33 1.48(3)
C27 C38 1.58(3)
C28 C34 1.46(3)
C30 O86 1.21(2)
C30 O68 1.34(2)
C31 C63 1.39(3)
C32 C52 1.37(3)
C33 C35 1.51(3)
C34 C45 1.55(3)
C35 O74 1.10(2)
C35 O97 1.45(3)
C36 C40 1.50(2)
C37 C60 1.52(3)
C38 O82 1.226(19)
C38 O88 1.25(2)
C39 C67 1.55(2)
C40 C44 1.44(2)
C41 O58 1.23(2)
C41 O91 1.28(2)
C41 C63 1.49(3)
C42 C43 1.47(3)
C43 O85 1.256(17)
C43 O64 1.321(18)
C44 O72 1.27(2)
C44 O33 1.36(2)
C45 O70 1.243(19)
C45 O57 1.294(17)
C46 C66 1.58(3)
C47 O77 1.30(3)
C47 O76 1.32(3)
C48 C68 1.41(3)
C48 C59 1.448(17)
C49 C53 1.52(2)
C50 O92 1.23(2)
C50 O90 1.32(2)
C51 O53 1.247(19)
C51 O75 1.285(17)
C51 C65 1.49(2)
C52 C55 1.59(2)
C53 O81 1.245(17)
C53 O42 1.318(19)
C54 O78 1.208(16)
C54 O43 1.266(19)
C54 C67 1.55(2)
C62 O49 1.30(3)
C62 O71 1.44(3)
C66 O93 1.24(2)
C66 O73 1.31(2)
C68 O87 1.194(17)
C68 O47 1.33(2)
C60 O60 1.213(18)
C60 O89 1.28(2)
C55 O55 1.197(16)
C55 O59 1.293(19)
O95 C56 1.54(4)
O99 Cl1 1.395(12)
O100 Cl1 1.449(10)
O101 Cl1 1.441(11)
O98 Cl1 1.435(11)
O103 Cl7 1.81(5)
O104 Cl7 1.43(4)
O105 Cl7 1.37(3)
O106 Cl7 1.60(3)
O107 Cl3 1.467(18)
O108 Cl3 1.420(17)
O109 Cl2 1.402(12)
O110 Cl3 1.420(16)
O111 Cl2 1.391(15)
O112 Cl2 1.333(16)
O113 Cl3 1.471(16)
O114 Cl6 1.463(16)
O115 Cl2 1.370(17)
O116 Cl4 1.391(17)
O117 Cl4 1.42(3)
O119 Cl6 1.461(17)
O120 Cl4 1.46(4)
O121 Cl4 1.418(17)
O122 Cl6 1.43(2)
O123 Cl6 1.447(16)
O125 Cl5 1.44(2)
O126 Cl5 1.44(2)
O129 Cl5 1.44(2)
O130 Cl5 1.453(17)
O33W C56 1.23(4)
C57 C58 1.517(19)
C57 C56 1.98(6)
C61 C26 1.466(18)

loop_
_platon_squeeze_void_nr
_platon_squeeze_void_average_x
_platon_squeeze_void_average_y
_platon_squeeze_void_average_z
_platon_squeeze_void_volume
_platon_squeeze_void_count_electrons
_platon_squeeze_void_content
1 0.024 0.456 -0.055 2468 1510 ' '
